data_4122623
loop_
_publ_author_name
'Lin, Tzu-Pin'
'Peters, Jonas C.'

_publ_section_title
;
 Boryl-metal bonds facilitate cobalt/nickel-catalyzed olefin
 hydrogenation.
;
_journal_issue 39
_journal_name_full 'Journal of the American Chemical Society'
_journal_page_first 13672
_journal_page_last 13683
_journal_paper_doi 10.1021/ja504667f
_journal_volume 136
_journal_year 2014
_chemical_formula_sum 'C64 H56 B2 N4 Ni2 P4'
_chemical_formula_weight 1144.04
_chemical_name_common 3_[(PhPBP)Ni]
_chemical_name_systematic
;
 ?
;
_space_group_crystal_system triclinic
_space_group_IT_number 1
_space_group_name_Hall 'P 1'
_space_group_name_H-M_alt 'P 1'
_symmetry_space_group_name_Hall 'P 1'
_symmetry_space_group_name_H-M 'P 1'
_atom_sites_solution_hydrogens geom
_audit_creation_method SHELXL-2013
_cell_angle_alpha 97.033(2)
_cell_angle_beta 108.039(2)
_cell_angle_gamma 115.166(2)
_cell_formula_units_Z 2
_cell_length_a 13.0122(5)
_cell_length_b 14.2187(6)
_cell_length_c 18.0030(7)
_cell_measurement_temperature 100(2)
_cell_volume 2738.7(2)
_computing_cell_refinement 'Bruker APEX'
_computing_data_collection 'Bruker APEX'
_computing_data_reduction 'Bruker APEX'
_computing_molecular_graphics 'Bruker SHELXTL'
_computing_publication_material 'Bruker SHELXTL'
_computing_structure_refinement 'SHELXL-2013 (Sheldrick, 2013)'
_computing_structure_solution 'SHELXL-2013 (Sheldrick, 2013)'
_diffrn_ambient_temperature 100(2)
_diffrn_measured_fraction_theta_full 0.999
_diffrn_measured_fraction_theta_max 0.989
_diffrn_measurement_device_type 'CCD area detector'
_diffrn_measurement_method 'phi and omega scans'
_diffrn_radiation_monochromator graphite
_diffrn_radiation_source 'fine-focus sealed tube'
_diffrn_radiation_type MoK\a
_diffrn_radiation_wavelength 0.71073
_diffrn_reflns_av_R_equivalents 0.0590
_diffrn_reflns_av_unetI/netI 0.0824
_diffrn_reflns_Laue_measured_fraction_full 0.999
_diffrn_reflns_Laue_measured_fraction_max 0.989
_diffrn_reflns_limit_h_max 18
_diffrn_reflns_limit_h_min -18
_diffrn_reflns_limit_k_max 20
_diffrn_reflns_limit_k_min -20
_diffrn_reflns_limit_l_max 25
_diffrn_reflns_limit_l_min -25
_diffrn_reflns_number 95527
_diffrn_reflns_point_group_measured_fraction_full 0.991
_diffrn_reflns_point_group_measured_fraction_max 0.964
_diffrn_reflns_theta_full 25.242
_diffrn_reflns_theta_max 30.645
_diffrn_reflns_theta_min 1.656
_exptl_absorpt_coefficient_mu 0.850
_exptl_absorpt_correction_T_max 0.959
_exptl_absorpt_correction_T_min 0.935
_exptl_absorpt_correction_type multi-scan
_exptl_absorpt_process_details sadabs
_exptl_crystal_colour yellow
_exptl_crystal_density_diffrn 1.387
_exptl_crystal_description block
_exptl_crystal_F_000 1188
_exptl_crystal_size_max 0.080
_exptl_crystal_size_mid 0.070
_exptl_crystal_size_min 0.050
_refine_diff_density_max 0.398
_refine_diff_density_min -0.378
_refine_diff_density_rms 0.085
_refine_ls_abs_structure_details
;
 Flack x determined using 10849 quotients [(I+)-(I-)]/[(I+)+(I-)]
 (Parsons and Flack (2004), Acta Cryst. A60, s61).
;
_refine_ls_abs_structure_Flack 0.015(4)
_refine_ls_extinction_method none
_refine_ls_goodness_of_fit_ref 1.001
_refine_ls_hydrogen_treatment constr
_refine_ls_matrix_type full
_refine_ls_number_parameters 1369
_refine_ls_number_reflns 32638
_refine_ls_number_restraints 3
_refine_ls_restrained_S_all 1.001
_refine_ls_R_factor_all 0.0570
_refine_ls_R_factor_gt 0.0409
_refine_ls_shift/su_max 0.001
_refine_ls_shift/su_mean 0.000
_refine_ls_structure_factor_coef Fsqd
_refine_ls_weighting_details
;
 w=1/[\s^2^(Fo^2^)+(0.0373P)^2^]
 where P=(Fo^2^+2Fc^2^)/3
;
_refine_ls_weighting_scheme calc
_refine_ls_wR_factor_gt 0.0772
_refine_ls_wR_factor_ref 0.0933
_reflns_Friedel_coverage 0.949
_reflns_Friedel_fraction_full 0.983
_reflns_Friedel_fraction_max 0.939
_reflns_number_gt 26963
_reflns_number_total 32638
_reflns_threshold_expression 'I > 2\s(I)'
_cod_data_source_file ja504667f_si_002.cif
_cod_data_source_block mm
_cod_depositor_comments 'Adding full bibliography for 4122621--4122627.cif.'
_cod_database_code 4122623
_shelx_space_group_comment
;
The symmetry employed for this shelxl refinement is uniquely defined
by the following loop, which should always be used as a source of
symmetry information in preference to the above space-group names.
They are only intended as comments.
;
_shelx_estimated_absorpt_t_min 0.935
_shelx_estimated_absorpt_t_max 0.959
_shelxl_version_number 2013-2

loop_
_space_group_symop_operation_xyz
'x, y, z'

loop_
_atom_site_label
_atom_site_type_symbol
_atom_site_fract_x
_atom_site_fract_y
_atom_site_fract_z
_atom_site_U_iso_or_equiv
_atom_site_adp_type
_atom_site_occupancy
_atom_site_site_symmetry_order
_atom_site_calc_flag
_atom_site_refinement_flags_posn
_atom_site_refinement_flags_adp
Ni3 Ni -0.39992(4) -0.69420(4) -0.70788(3) 0.01068(10) Uani 1 1 d . .
Ni4 Ni -0.54972(4) -0.86348(4) -0.73035(3) 0.01065(10) Uani 1 1 d . .
P6 P -0.44597(9) -0.94330(8) -0.68442(6) 0.01180(19) Uani 1 1 d . .
P7 P -0.39994(9) -0.68322(8) -0.82613(6) 0.01163(19) Uani 1 1 d . .
P8 P -0.73185(9) -0.95624(8) -0.73186(6) 0.01170(19) Uani 1 1 d . .
P5 P -0.30153(9) -0.53153(8) -0.62887(6) 0.01201(19) Uani 1 1 d . .
C85 C -0.2901(3) -0.9091(3) -0.6786(2) 0.0145(8) Uani 1 1 d . .
N6 N -0.4100(3) -0.8049(3) -0.55426(19) 0.0137(7) Uani 1 1 d . .
C111 C -0.2648(4) -0.5738(3) -0.8319(2) 0.0155(8) Uani 1 1 d . .
C123 C -0.8576(3) -1.0568(3) -0.8267(2) 0.0134(7) Uani 1 1 d . .
C97 C -0.7264(4) -0.6972(3) -0.8620(2) 0.0143(8) Uani 1 1 d . .
C103 C -0.5294(3) -0.6584(3) -0.8741(2) 0.0149(8) Uani 1 1 d . .
H10A H -0.4996 -0.5792 -0.8622 0.018 Uiso 1 1 calc R U
H10B H -0.5670 -0.6912 -0.9341 0.018 Uiso 1 1 calc R U
N8 N -0.7261(3) -0.7811(3) -0.76341(18) 0.0118(6) Uani 1 1 d . .
N5 N -0.4189(3) -0.6476(3) -0.55058(19) 0.0129(6) Uani 1 1 d . .
C117 C -0.7648(4) -1.0209(3) -0.6536(2) 0.0157(8) Uani 1 1 d . .
C72 C -0.4181(4) -0.9104(3) -0.5751(2) 0.0150(8) Uani 1 1 d . .
H72A H -0.4871 -0.9660 -0.5659 0.018 Uiso 1 1 calc R U
H72B H -0.3399 -0.9074 -0.5414 0.018 Uiso 1 1 calc R U
C104 C -0.7736(4) -0.8491(3) -0.7154(2) 0.0145(8) Uani 1 1 d . .
H10C H -0.8646 -0.8806 -0.7348 0.017 Uiso 1 1 calc R U
H10D H -0.7342 -0.8074 -0.6568 0.017 Uiso 1 1 calc R U
C67 C -0.3984(4) -0.8058(4) -0.4119(2) 0.0192(8) Uani 1 1 d . .
H67A H -0.3939 -0.8709 -0.4133 0.023 Uiso 1 1 calc R U
C89 C -0.0978(4) -0.7814(4) -0.6829(3) 0.0239(10) Uani 1 1 d . .
H89A H -0.0513 -0.7169 -0.6944 0.029 Uiso 1 1 calc R U
C79 C -0.3059(4) -0.4199(3) -0.6677(2) 0.0159(8) Uani 1 1 d . .
C66 C -0.4070(3) -0.7658(3) -0.4785(2) 0.0146(8) Uani 1 1 d . .
C93 C -0.6159(4) -1.2444(3) -0.8431(3) 0.0186(8) Uani 1 1 d . .
H93A H -0.6174 -1.2734 -0.8941 0.022 Uiso 1 1 calc R U
C91 C -0.5295(4) -1.0916(3) -0.7245(2) 0.0144(8) Uani 1 1 d . .
B3 B -0.4212(4) -0.7340(4) -0.6060(3) 0.0129(8) Uani 1 1 d . .
C69 C -0.4047(4) -0.6543(4) -0.3411(2) 0.0218(9) Uani 1 1 d . .
H69A H -0.4042 -0.6170 -0.2934 0.026 Uiso 1 1 calc R U
C88 C -0.0436(4) -0.8423(4) -0.6544(3) 0.0237(10) Uani 1 1 d . .
H88A H 0.0403 -0.8192 -0.6457 0.028 Uiso 1 1 calc R U
C95 C -0.6914(4) -1.2686(4) -0.7372(3) 0.0204(9) Uani 1 1 d . .
H95A H -0.7447 -1.3141 -0.7153 0.025 Uiso 1 1 calc R U
C92 C -0.5333(4) -1.1359(3) -0.7995(2) 0.0148(8) Uani 1 1 d . .
H92A H -0.4787 -1.0912 -0.8209 0.018 Uiso 1 1 calc R U
N7 N -0.6203(3) -0.7079(3) -0.83997(19) 0.0128(6) Uani 1 1 d . .
C105 C -0.4339(3) -0.7979(3) -0.9073(2) 0.0130(7) Uani 1 1 d . .
C71 C -0.3860(4) -0.5411(3) -0.5611(2) 0.0164(8) Uani 1 1 d . .
H71A H -0.3321 -0.4836 -0.5080 0.020 Uiso 1 1 calc R U
H71B H -0.4610 -0.5348 -0.5871 0.020 Uiso 1 1 calc R U
C112 C -0.1621(4) -0.5892(4) -0.8207(3) 0.0220(9) Uani 1 1 d . .
H11A H -0.1677 -0.6564 -0.8146 0.026 Uiso 1 1 calc R U
C119 C -0.8559(4) -1.1781(4) -0.6086(3) 0.0295(11) Uani 1 1 d . .
H11B H -0.9074 -1.2543 -0.6214 0.035 Uiso 1 1 calc R U
C94 C -0.6965(4) -1.3111(4) -0.8127(3) 0.0213(9) Uani 1 1 d . .
H94A H -0.7545 -1.3850 -0.8434 0.026 Uiso 1 1 calc R U
C110 C -0.4858(4) -0.9028(3) -0.9018(2) 0.0150(8) Uani 1 1 d . .
H11C H -0.5007 -0.9157 -0.8546 0.018 Uiso 1 1 calc R U
C73 C -0.1381(4) -0.4724(3) -0.5611(2) 0.0161(8) Uani 1 1 d . .
C98 C -0.7934(4) -0.7448(3) -0.8157(2) 0.0137(8) Uani 1 1 d . .
C125 C -1.0649(4) -1.1469(4) -0.9314(3) 0.0300(11) Uani 1 1 d . .
H12A H -1.1450 -1.1534 -0.9528 0.036 Uiso 1 1 calc R U
C113 C -0.0526(4) -0.5080(4) -0.8183(3) 0.0266(10) Uani 1 1 d . .
H11D H 0.0164 -0.5195 -0.8099 0.032 Uiso 1 1 calc R U
B4 B -0.6139(4) -0.7642(4) -0.7766(3) 0.0125(8) Uani 1 1 d . .
C107 C -0.4450(4) -0.8680(4) -1.0407(2) 0.0194(9) Uani 1 1 d . .
H10E H -0.4310 -0.8559 -1.0883 0.023 Uiso 1 1 calc R U
C127 C -0.9219(4) -1.2050(4) -0.9419(3) 0.0243(10) Uani 1 1 d . .
H12B H -0.9037 -1.2530 -0.9699 0.029 Uiso 1 1 calc R U
C70 C -0.4137(4) -0.6127(4) -0.4077(2) 0.0182(8) Uani 1 1 d . .
H70A H -0.4200 -0.5484 -0.4062 0.022 Uiso 1 1 calc R U
C109 C -0.5161(4) -0.9891(3) -0.9645(2) 0.0175(8) Uani 1 1 d . .
H10F H -0.5513 -1.0608 -0.9599 0.021 Uiso 1 1 calc R U
C116 C -0.2529(4) -0.4739(3) -0.8403(2) 0.0181(8) Uani 1 1 d . .
H11E H -0.3205 -0.4608 -0.8472 0.022 Uiso 1 1 calc R U
C102 C -0.7705(4) -0.6504(4) -0.9177(3) 0.0240(10) Uani 1 1 d . .
H10G H -0.7250 -0.6156 -0.9478 0.029 Uiso 1 1 calc R U
C121 C -0.7220(4) -1.0031(4) -0.5103(3) 0.0317(12) Uani 1 1 d . .
H12C H -0.6818 -0.9583 -0.4552 0.038 Uiso 1 1 calc R U
C126 C -1.0386(4) -1.2152(4) -0.9735(3) 0.0217(9) Uani 1 1 d . .
H12D H -1.1001 -1.2687 -1.0238 0.026 Uiso 1 1 calc R U
C82 C -0.3260(5) -0.2612(4) -0.7391(3) 0.0312(11) Uani 1 1 d . .
H82A H -0.3329 -0.2073 -0.7634 0.037 Uiso 1 1 calc R U
C81 C -0.2112(5) -0.2490(4) -0.6963(3) 0.0252(10) Uani 1 1 d . .
H81A H -0.1385 -0.1865 -0.6911 0.030 Uiso 1 1 calc R U
C128 C -0.8313(4) -1.1254(4) -0.8695(3) 0.0201(9) Uani 1 1 d . .
H12E H -0.7506 -1.1176 -0.8491 0.024 Uiso 1 1 calc R U
C115 C -0.1432(4) -0.3935(4) -0.8388(3) 0.0242(10) Uani 1 1 d . .
H11F H -0.1367 -0.3261 -0.8451 0.029 Uiso 1 1 calc R U
C84 C -0.4227(4) -0.4325(4) -0.7120(3) 0.0228(9) Uani 1 1 d . .
H84A H -0.4959 -0.4955 -0.7184 0.027 Uiso 1 1 calc R U
C75 C 0.0486(4) -0.3414(4) -0.4439(3) 0.0315(11) Uani 1 1 d . .
H75A H 0.0890 -0.2828 -0.3952 0.038 Uiso 1 1 calc R U
C65 C -0.4129(3) -0.6686(3) -0.4760(2) 0.0141(8) Uani 1 1 d . .
C99 C -0.9053(4) -0.7495(3) -0.8270(2) 0.0167(8) Uani 1 1 d . .
H99A H -0.9500 -0.7823 -0.7960 0.020 Uiso 1 1 calc R U
C108 C -0.4958(4) -0.9724(4) -1.0338(2) 0.0187(8) Uani 1 1 d . .
H10H H -0.5165 -1.0321 -1.0765 0.022 Uiso 1 1 calc R U
C87 C -0.1119(4) -0.9367(4) -0.6387(3) 0.0247(10) Uani 1 1 d . .
H87A H -0.0748 -0.9787 -0.6194 0.030 Uiso 1 1 calc R U
C114 C -0.0437(4) -0.4104(4) -0.8282(3) 0.0263(10) Uani 1 1 d . .
H11G H 0.0308 -0.3552 -0.8276 0.032 Uiso 1 1 calc R U
C68 C -0.3965(4) -0.7482(4) -0.3428(2) 0.0231(9) Uani 1 1 d . .
H68A H -0.3895 -0.7738 -0.2961 0.028 Uiso 1 1 calc R U
C96 C -0.6083(4) -1.1593(3) -0.6931(2) 0.0168(8) Uani 1 1 d . .
H96A H -0.6053 -1.1309 -0.6415 0.020 Uiso 1 1 calc R U
C90 C -0.2205(4) -0.8147(4) -0.6948(3) 0.0194(9) Uani 1 1 d . .
H90A H -0.2571 -0.7724 -0.7143 0.023 Uiso 1 1 calc R U
C76 C 0.1147(4) -0.3833(4) -0.4679(3) 0.0330(12) Uani 1 1 d . .
H76A H 0.2008 -0.3531 -0.4358 0.040 Uiso 1 1 calc R U
C118 C -0.8413(4) -1.1320(4) -0.6710(3) 0.0204(9) Uani 1 1 d . .
H11H H -0.8840 -1.1770 -0.7261 0.025 Uiso 1 1 calc R U
C106 C -0.4147(4) -0.7813(3) -0.9780(2) 0.0184(8) Uani 1 1 d . .
H10I H -0.3805 -0.7098 -0.9830 0.022 Uiso 1 1 calc R U
C100 C -0.9515(4) -0.7052(4) -0.8847(3) 0.0241(9) Uani 1 1 d . .
H10J H -1.0293 -0.7089 -0.8941 0.029 Uiso 1 1 calc R U
C124 C -0.9755(4) -1.0686(4) -0.8581(3) 0.0264(10) Uani 1 1 d . .
H12F H -0.9952 -1.0228 -0.8291 0.032 Uiso 1 1 calc R U
C120 C -0.7968(4) -1.1145(5) -0.5288(3) 0.0374(13) Uani 1 1 d . .
H12G H -0.8069 -1.1464 -0.4864 0.045 Uiso 1 1 calc R U
C78 C -0.0696(4) -0.5133(4) -0.5846(3) 0.0263(10) Uani 1 1 d . .
H78A H -0.1095 -0.5725 -0.6330 0.032 Uiso 1 1 calc R U
C83 C -0.4313(5) -0.3522(4) -0.7465(3) 0.0299(11) Uani 1 1 d . .
H83A H -0.5106 -0.3602 -0.7755 0.036 Uiso 1 1 calc R U
C101 C -0.8850(4) -0.6558(4) -0.9285(3) 0.0298(11) Uani 1 1 d . .
H10K H -0.9172 -0.6246 -0.9668 0.036 Uiso 1 1 calc R U
C122 C -0.7061(4) -0.9575(4) -0.5722(3) 0.0226(9) Uani 1 1 d . .
H12H H -0.6540 -0.8813 -0.5589 0.027 Uiso 1 1 calc R U
C86 C -0.2347(4) -0.9705(4) -0.6509(3) 0.0198(9) Uani 1 1 d . .
H86A H -0.2812 -1.0358 -0.6404 0.024 Uiso 1 1 calc R U
C80 C -0.2008(4) -0.3273(3) -0.6606(2) 0.0191(8) Uani 1 1 d . .
H80A H -0.1210 -0.3177 -0.6308 0.023 Uiso 1 1 calc R U
C74 C -0.0780(4) -0.3849(4) -0.4910(3) 0.0231(9) Uani 1 1 d . .
H74A H -0.1230 -0.3545 -0.4750 0.028 Uiso 1 1 calc R U
C77 C 0.0576(4) -0.4686(4) -0.5381(3) 0.0338(12) Uani 1 1 d . .
H77A H 0.1040 -0.4968 -0.5547 0.041 Uiso 1 1 calc R U
Ni1 Ni -0.36372(4) -0.24040(4) -0.23330(3) 0.01034(10) Uani 1 1 d . .
Ni2 Ni -0.53859(4) -0.36748(4) -0.23128(3) 0.01041(10) Uani 1 1 d . .
P3 P -0.42675(9) -0.13698(8) -0.28671(6) 0.01152(19) Uani 1 1 d . .
P2 P -0.49336(9) -0.31980(8) -0.10237(6) 0.01152(19) Uani 1 1 d . .
P1 P -0.19193(9) -0.20400(8) -0.24286(6) 0.01147(19) Uani 1 1 d . .
P4 P -0.68763(9) -0.53256(8) -0.28323(6) 0.01228(19) Uani 1 1 d . .
C8 C -0.4203(4) -0.4007(3) -0.0654(2) 0.0144(8) Uani 1 1 d . .
H8A H -0.3638 -0.3663 -0.0068 0.017 Uiso 1 1 calc R U
H8B H -0.4839 -0.4753 -0.0726 0.017 Uiso 1 1 calc R U
C21 C -0.6240(3) -0.3566(3) -0.0728(2) 0.0141(8) Uani 1 1 d . .
C2 C -0.2893(3) -0.4619(3) -0.1044(2) 0.0133(7) Uani 1 1 d . .
N1 N -0.2594(3) -0.3868(3) -0.20498(19) 0.0130(6) Uani 1 1 d . .
C33 C -0.5957(4) -0.3905(3) -0.4864(2) 0.0139(8) Uani 1 1 d . .
C59 C -0.8471(4) -0.5574(4) -0.3269(3) 0.0193(9) Uani 1 1 d . .
N3 N -0.5445(3) -0.3187(3) -0.40858(19) 0.0129(6) Uani 1 1 d . .
C39 C -0.4931(4) -0.2022(3) -0.3972(2) 0.0155(8) Uani 1 1 d . .
H39A H -0.5590 -0.1859 -0.4260 0.019 Uiso 1 1 calc R U
H39B H -0.4282 -0.1757 -0.4189 0.019 Uiso 1 1 calc R U
C27 C -0.3851(3) -0.1845(3) -0.0281(2) 0.0134(7) Uani 1 1 d . .
N4 N -0.6076(3) -0.4910(3) -0.39796(19) 0.0141(7) Uani 1 1 d . .
C30 C -0.2185(4) 0.0194(4) 0.0862(3) 0.0216(9) Uani 1 1 d . .
H30A H -0.1627 0.0892 0.1249 0.026 Uiso 1 1 calc R U
C41 C -0.5495(4) -0.1124(3) -0.2740(2) 0.0138(8) Uani 1 1 d . .
C7 C -0.1950(4) -0.3370(3) -0.2542(2) 0.0159(8) Uani 1 1 d . .
H7A H -0.2401 -0.3821 -0.3121 0.019 Uiso 1 1 calc R U
H7B H -0.1098 -0.3266 -0.2337 0.019 Uiso 1 1 calc R U
C22 C -0.6687(4) -0.2831(4) -0.0722(2) 0.0181(8) Uani 1 1 d . .
H22A H -0.6238 -0.2143 -0.0790 0.022 Uiso 1 1 calc R U
C36 C -0.7078(4) -0.5658(4) -0.6240(2) 0.0237(10) Uani 1 1 d . .
H36A H -0.7473 -0.6253 -0.6719 0.028 Uiso 1 1 calc R U
C34 C -0.6358(4) -0.4967(3) -0.4802(2) 0.0149(8) Uani 1 1 d . .
C29 C -0.2318(4) 0.0041(3) 0.0058(3) 0.0188(8) Uani 1 1 d . .
H29A H -0.1841 0.0627 -0.0107 0.023 Uiso 1 1 calc R U
C28 C -0.3158(4) -0.0980(3) -0.0509(2) 0.0153(8) Uani 1 1 d . .
H28A H -0.3256 -0.1083 -0.1064 0.018 Uiso 1 1 calc R U
C15 C -0.1603(4) -0.1669(3) -0.3307(2) 0.0149(8) Uani 1 1 d . .
B2 B -0.5472(4) -0.3782(4) -0.3469(3) 0.0142(9) Uani 1 1 d . .
N2 N -0.3517(3) -0.4029(3) -0.11512(19) 0.0124(6) Uani 1 1 d . .
C32 C -0.3690(4) -0.1674(4) 0.0540(2) 0.0177(8) Uani 1 1 d . .
H32A H -0.4159 -0.2259 0.0710 0.021 Uiso 1 1 calc R U
C6 C -0.1611(4) -0.5021(3) -0.1619(3) 0.0194(9) Uani 1 1 d . .
H6A H -0.1211 -0.4948 -0.1986 0.023 Uiso 1 1 calc R U
C53 C -0.7012(4) -0.6391(3) -0.2321(2) 0.0159(8) Uani 1 1 d . .
C10 C -0.0456(4) -0.0275(4) -0.1044(3) 0.0215(9) Uani 1 1 d . .
H10L H -0.1185 -0.0215 -0.1164 0.026 Uiso 1 1 calc R U
C3 C -0.2794(4) -0.5242(3) -0.0521(2) 0.0180(8) Uani 1 1 d . .
H3A H -0.3188 -0.5314 -0.0150 0.022 Uiso 1 1 calc R U
C1 C -0.2306(4) -0.4506(3) -0.1594(2) 0.0146(8) Uani 1 1 d . .
C60 C -0.8735(4) -0.4870(4) -0.2865(3) 0.0258(10) Uani 1 1 d . .
H60A H -0.8095 -0.4290 -0.2392 0.031 Uiso 1 1 calc R U
C9 C -0.0463(3) -0.1093(3) -0.1553(2) 0.0133(7) Uani 1 1 d . .
C46 C -0.5648(4) -0.0262(4) -0.2940(3) 0.0202(9) Uani 1 1 d . .
H46A H -0.5104 0.0215 -0.3142 0.024 Uiso 1 1 calc R U
C37 C -0.6675(4) -0.4613(4) -0.6307(3) 0.0236(10) Uani 1 1 d . .
H37A H -0.6788 -0.4505 -0.6831 0.028 Uiso 1 1 calc R U
C54 C -0.6012(4) -0.6579(3) -0.2048(2) 0.0183(8) Uani 1 1 d . .
H54A H -0.5301 -0.6181 -0.2154 0.022 Uiso 1 1 calc R U
B1 B -0.3404(4) -0.3536(4) -0.1818(3) 0.0126(8) Uani 1 1 d . .
C20 C -0.0569(4) -0.0727(4) -0.3231(3) 0.0220(9) Uani 1 1 d . .
H20A H 0.0037 -0.0258 -0.2703 0.026 Uiso 1 1 calc R U
C48 C -0.2678(4) 0.0750(4) -0.1922(3) 0.0239(9) Uani 1 1 d . .
H48A H -0.3077 0.0517 -0.1566 0.029 Uiso 1 1 calc R U
C31 C -0.2856(4) -0.0660(4) 0.1107(2) 0.0210(9) Uani 1 1 d . .
H31A H -0.2746 -0.0555 0.1663 0.025 Uiso 1 1 calc R U
C64 C -0.9415(4) -0.6427(4) -0.3958(3) 0.0357(12) Uani 1 1 d . .
H64A H -0.9253 -0.6922 -0.4239 0.043 Uiso 1 1 calc R U
C42 C -0.6330(4) -0.1833(3) -0.2471(2) 0.0159(8) Uani 1 1 d . .
H42A H -0.6254 -0.2435 -0.2342 0.019 Uiso 1 1 calc R U
C52 C -0.2488(4) 0.0381(4) -0.3200(3) 0.0212(9) Uani 1 1 d . .
H52A H -0.2743 -0.0100 -0.3716 0.025 Uiso 1 1 calc R U
C35 C -0.6919(4) -0.5856(3) -0.5483(2) 0.0192(8) Uani 1 1 d . .
H35A H -0.7184 -0.6572 -0.5437 0.023 Uiso 1 1 calc R U
C43 C -0.7272(4) -0.1664(4) -0.2391(2) 0.0201(9) Uani 1 1 d . .
H43A H -0.7839 -0.2153 -0.2210 0.024 Uiso 1 1 calc R U
C55 C -0.6032(4) -0.7330(4) -0.1627(3) 0.0254(10) Uani 1 1 d . .
H55A H -0.5337 -0.7442 -0.1444 0.030 Uiso 1 1 calc R U
C44 C -0.7387(4) -0.0788(4) -0.2574(3) 0.0219(9) Uani 1 1 d . .
H44A H -0.8022 -0.0667 -0.2509 0.026 Uiso 1 1 calc R U
C16 C -0.2492(4) -0.2340(4) -0.4091(2) 0.0197(9) Uani 1 1 d . .
H16A H -0.3209 -0.2981 -0.4152 0.024 Uiso 1 1 calc R U
C12 C 0.1685(4) 0.0386(4) -0.0178(3) 0.0280(11) Uani 1 1 d . .
H12I H 0.2413 0.0885 0.0293 0.034 Uiso 1 1 calc R U
C17 C -0.2334(5) -0.2078(4) -0.4781(3) 0.0284(11) Uani 1 1 d . .
H17A H -0.2939 -0.2540 -0.5311 0.034 Uiso 1 1 calc R U
C45 C -0.6578(4) -0.0089(4) -0.2851(3) 0.0231(9) Uani 1 1 d . .
H45A H -0.6659 0.0511 -0.2980 0.028 Uiso 1 1 calc R U
C25 C -0.8015(4) -0.4841(4) -0.0553(3) 0.0319(11) Uani 1 1 d . .
H25A H -0.8481 -0.5537 -0.0500 0.038 Uiso 1 1 calc R U
C23 C -0.7773(4) -0.3090(4) -0.0619(3) 0.0225(9) Uani 1 1 d . .
H23A H -0.8062 -0.2580 -0.0612 0.027 Uiso 1 1 calc R U
C13 C 0.1692(4) -0.0422(4) -0.0689(3) 0.0284(11) Uani 1 1 d . .
H13A H 0.2427 -0.0473 -0.0572 0.034 Uiso 1 1 calc R U
C5 C -0.1521(4) -0.5644(3) -0.1090(3) 0.0229(9) Uani 1 1 d . .
H5A H -0.1049 -0.6001 -0.1097 0.027 Uiso 1 1 calc R U
C47 C -0.3081(4) 0.0026(3) -0.2683(3) 0.0163(8) Uani 1 1 d . .
C49 C -0.1712(4) 0.1793(4) -0.1684(3) 0.0305(11) Uani 1 1 d . .
H49A H -0.1429 0.2270 -0.1159 0.037 Uiso 1 1 calc R U
C14 C 0.0623(4) -0.1159(4) -0.1375(3) 0.0205(9) Uani 1 1 d . .
H14A H 0.0632 -0.1710 -0.1724 0.025 Uiso 1 1 calc R U
C50 C -0.1145(4) 0.2150(4) -0.2217(3) 0.0335(12) Uani 1 1 d . .
H50A H -0.0502 0.2880 -0.2066 0.040 Uiso 1 1 calc R U
C24 C -0.8436(4) -0.4090(4) -0.0526(3) 0.0295(11) Uani 1 1 d . .
H24A H -0.9176 -0.4267 -0.0444 0.035 Uiso 1 1 calc R U
C61 C -0.9917(5) -0.5000(5) -0.3139(4) 0.0395(14) Uani 1 1 d . .
H61A H -1.0082 -0.4509 -0.2855 0.047 Uiso 1 1 calc R U
C62 C -1.0852(5) -0.5834(5) -0.3817(4) 0.0501(18) Uani 1 1 d . .
H62A H -1.1665 -0.5923 -0.4002 0.060 Uiso 1 1 calc R U
C38 C -0.6101(4) -0.3712(3) -0.5617(2) 0.0196(9) Uani 1 1 d . .
H38A H -0.5821 -0.2995 -0.5663 0.023 Uiso 1 1 calc R U
C56 C -0.7061(5) -0.7920(4) -0.1473(3) 0.0324(11) Uani 1 1 d . .
H56A H -0.7081 -0.8444 -0.1189 0.039 Uiso 1 1 calc R U
C51 C -0.1523(4) 0.1442(4) -0.2955(3) 0.0313(11) Uani 1 1 d . .
H51A H -0.1117 0.1680 -0.3307 0.038 Uiso 1 1 calc R U
C4 C -0.2104(4) -0.5760(4) -0.0550(3) 0.0223(9) Uani 1 1 d . .
H4A H -0.2031 -0.6196 -0.0199 0.027 Uiso 1 1 calc R U
C11 C 0.0621(4) 0.0464(4) -0.0353(3) 0.0288(11) Uani 1 1 d . .
H11I H 0.0617 0.1020 -0.0005 0.035 Uiso 1 1 calc R U
C26 C -0.6922(4) -0.4582(4) -0.0656(3) 0.0236(9) Uani 1 1 d . .
H26A H -0.6643 -0.5099 -0.0676 0.028 Uiso 1 1 calc R U
C57 C -0.8059(5) -0.7743(4) -0.1731(3) 0.0319(11) Uani 1 1 d . .
H57A H -0.8763 -0.8137 -0.1617 0.038 Uiso 1 1 calc R U
C19 C -0.0415(5) -0.0464(4) -0.3931(3) 0.0321(11) Uani 1 1 d . .
H19A H 0.0296 0.0179 -0.3876 0.038 Uiso 1 1 calc R U
C58 C -0.8041(4) -0.6986(4) -0.2161(3) 0.0235(9) Uani 1 1 d . .
H58A H -0.8738 -0.6877 -0.2346 0.028 Uiso 1 1 calc R U
C18 C -0.1289(5) -0.1135(5) -0.4695(3) 0.0340(12) Uani 1 1 d . .
H18A H -0.1181 -0.0955 -0.5166 0.041 Uiso 1 1 calc R U
C40 C -0.6607(4) -0.5850(3) -0.3705(2) 0.0175(8) Uani 1 1 d . .
H40A H -0.6026 -0.6135 -0.3529 0.021 Uiso 1 1 calc R U
H40B H -0.7396 -0.6436 -0.4143 0.021 Uiso 1 1 calc R U
C63 C -1.0611(5) -0.6546(5) -0.4233(4) 0.0523(18) Uani 1 1 d . .
H63A H -1.1258 -0.7119 -0.4707 0.063 Uiso 1 1 calc R U

loop_
_atom_site_aniso_label
_atom_site_aniso_U_11
_atom_site_aniso_U_22
_atom_site_aniso_U_33
_atom_site_aniso_U_23
_atom_site_aniso_U_13
_atom_site_aniso_U_12
Ni3 0.0099(2) 0.0098(2) 0.0100(2) 0.00172(18) 0.00365(18) 0.00353(19)
Ni4 0.0096(2) 0.0096(2) 0.0113(2) 0.00285(18) 0.00358(18) 0.00398(19)
P6 0.0117(5) 0.0120(5) 0.0119(5) 0.0038(4) 0.0048(4) 0.0059(4)
P7 0.0114(4) 0.0109(5) 0.0125(5) 0.0037(4) 0.0054(4) 0.0049(4)
P8 0.0105(4) 0.0112(5) 0.0117(4) 0.0028(4) 0.0042(4) 0.0042(4)
P5 0.0108(4) 0.0099(5) 0.0126(5) 0.0016(4) 0.0032(4) 0.0042(4)
C85 0.0119(18) 0.0135(19) 0.0149(18) 0.0014(15) 0.0029(15) 0.0060(16)
N6 0.0128(15) 0.0144(16) 0.0118(15) 0.0023(13) 0.0042(13) 0.0057(14)
C111 0.0160(19) 0.0118(19) 0.0113(18) -0.0002(14) 0.0057(15) 0.0014(16)
C123 0.0109(17) 0.0131(18) 0.0117(17) 0.0022(14) 0.0026(14) 0.0038(15)
C97 0.0145(18) 0.0142(19) 0.0142(18) 0.0041(15) 0.0043(15) 0.0081(16)
C103 0.0120(18) 0.017(2) 0.0166(19) 0.0080(16) 0.0067(15) 0.0066(16)
N8 0.0126(15) 0.0119(16) 0.0100(15) 0.0022(12) 0.0040(12) 0.0059(13)
N5 0.0159(16) 0.0122(16) 0.0123(15) 0.0045(13) 0.0073(13) 0.0070(14)
C117 0.0117(18) 0.019(2) 0.0164(19) 0.0077(16) 0.0061(15) 0.0063(16)
C72 0.0182(19) 0.0150(19) 0.0141(19) 0.0043(15) 0.0066(16) 0.0098(17)
C104 0.0177(19) 0.0112(18) 0.0152(18) 0.0034(15) 0.0087(15) 0.0063(16)
C67 0.017(2) 0.018(2) 0.0151(19) 0.0030(16) 0.0033(16) 0.0059(17)
C89 0.016(2) 0.023(2) 0.036(3) 0.013(2) 0.0152(19) 0.0087(19)
C79 0.020(2) 0.0145(19) 0.0136(18) 0.0025(15) 0.0067(16) 0.0095(17)
C66 0.0088(17) 0.018(2) 0.0106(17) 0.0016(15) 0.0014(14) 0.0036(16)
C93 0.019(2) 0.020(2) 0.019(2) 0.0039(16) 0.0063(16) 0.0126(18)
C91 0.0131(18) 0.0154(19) 0.0164(19) 0.0059(15) 0.0050(15) 0.0087(16)
B3 0.0094(19) 0.012(2) 0.015(2) 0.0029(16) 0.0039(16) 0.0040(17)
C69 0.016(2) 0.028(2) 0.0111(18) -0.0021(17) 0.0057(16) 0.0048(19)
C88 0.013(2) 0.029(3) 0.032(2) 0.008(2) 0.0110(18) 0.0120(19)
C95 0.017(2) 0.017(2) 0.029(2) 0.0110(18) 0.0096(18) 0.0082(17)
C92 0.0148(18) 0.0145(19) 0.0172(19) 0.0053(15) 0.0056(15) 0.0092(16)
N7 0.0116(15) 0.0128(16) 0.0146(16) 0.0055(13) 0.0053(13) 0.0062(13)
C105 0.0096(17) 0.0125(18) 0.0138(18) 0.0016(15) 0.0025(14) 0.0052(15)
C71 0.019(2) 0.016(2) 0.0148(18) 0.0005(15) 0.0066(16) 0.0100(17)
C112 0.019(2) 0.019(2) 0.029(2) 0.0082(18) 0.0117(18) 0.0078(18)
C119 0.023(2) 0.027(3) 0.037(3) 0.019(2) 0.015(2) 0.006(2)
C94 0.017(2) 0.014(2) 0.026(2) 0.0030(17) 0.0022(17) 0.0084(17)
C110 0.0141(19) 0.014(2) 0.0144(19) 0.0051(15) 0.0056(15) 0.0049(16)
C73 0.0154(19) 0.0138(19) 0.0148(18) 0.0051(15) 0.0023(15) 0.0058(16)
C98 0.0137(18) 0.0123(18) 0.0131(18) -0.0006(14) 0.0032(15) 0.0074(15)
C125 0.015(2) 0.025(3) 0.034(3) -0.001(2) -0.0042(19) 0.0093(19)
C113 0.015(2) 0.026(3) 0.033(3) 0.003(2) 0.0121(19) 0.0058(19)
B4 0.010(2) 0.011(2) 0.012(2) 0.0014(16) 0.0021(16) 0.0042(17)
C107 0.024(2) 0.024(2) 0.0152(19) 0.0059(17) 0.0100(17) 0.0144(19)
C127 0.021(2) 0.025(2) 0.019(2) -0.0038(18) 0.0097(18) 0.0069(19)
C70 0.0115(18) 0.020(2) 0.019(2) -0.0013(16) 0.0051(16) 0.0063(16)
C109 0.0178(19) 0.0119(19) 0.019(2) 0.0029(16) 0.0045(16) 0.0066(16)
C116 0.019(2) 0.015(2) 0.0168(19) 0.0045(16) 0.0067(16) 0.0056(17)
C102 0.021(2) 0.034(3) 0.027(2) 0.020(2) 0.0143(19) 0.016(2)
C121 0.024(2) 0.042(3) 0.016(2) 0.013(2) 0.0049(18) 0.006(2)
C126 0.018(2) 0.019(2) 0.0149(19) 0.0036(17) 0.0017(16) 0.0010(17)
C82 0.053(3) 0.028(3) 0.029(3) 0.014(2) 0.022(2) 0.028(3)
C81 0.035(3) 0.019(2) 0.025(2) 0.0100(18) 0.017(2) 0.012(2)
C128 0.0125(19) 0.023(2) 0.022(2) 0.0005(17) 0.0077(16) 0.0071(17)
C115 0.030(2) 0.015(2) 0.023(2) 0.0050(17) 0.0138(19) 0.0052(19)
C84 0.022(2) 0.022(2) 0.026(2) 0.0078(18) 0.0072(18) 0.0137(19)
C75 0.025(2) 0.027(3) 0.019(2) 0.0051(19) -0.0021(18) 0.001(2)
C65 0.0100(17) 0.0133(19) 0.0132(18) 0.0010(15) 0.0037(14) 0.0023(15)
C99 0.0139(19) 0.0143(19) 0.020(2) 0.0024(16) 0.0072(16) 0.0058(16)
C108 0.018(2) 0.020(2) 0.0155(19) -0.0009(16) 0.0043(16) 0.0107(17)
C87 0.023(2) 0.029(3) 0.030(2) 0.011(2) 0.0108(19) 0.019(2)
C114 0.021(2) 0.019(2) 0.028(2) 0.0019(19) 0.0129(19) -0.0005(19)
C68 0.023(2) 0.030(3) 0.0103(18) 0.0065(17) 0.0059(16) 0.008(2)
C96 0.018(2) 0.016(2) 0.018(2) 0.0072(16) 0.0079(16) 0.0093(17)
C90 0.016(2) 0.020(2) 0.026(2) 0.0104(18) 0.0102(17) 0.0102(18)
C76 0.015(2) 0.033(3) 0.037(3) 0.018(2) 0.002(2) 0.004(2)
C118 0.0140(19) 0.019(2) 0.026(2) 0.0082(18) 0.0089(17) 0.0053(17)
C106 0.024(2) 0.015(2) 0.019(2) 0.0065(16) 0.0119(17) 0.0098(18)
C100 0.017(2) 0.031(3) 0.028(2) 0.013(2) 0.0081(18) 0.015(2)
C124 0.018(2) 0.021(2) 0.030(2) -0.0047(19) 0.0010(18) 0.0112(19)
C120 0.026(3) 0.050(4) 0.031(3) 0.028(3) 0.013(2) 0.010(2)
C78 0.017(2) 0.025(2) 0.030(2) 0.002(2) 0.0035(19) 0.0094(19)
C83 0.034(3) 0.033(3) 0.031(3) 0.013(2) 0.010(2) 0.025(2)
C101 0.022(2) 0.046(3) 0.033(3) 0.025(2) 0.011(2) 0.023(2)
C122 0.015(2) 0.025(2) 0.017(2) 0.0054(18) 0.0043(16) 0.0022(18)
C86 0.019(2) 0.019(2) 0.026(2) 0.0091(18) 0.0098(17) 0.0111(18)
C80 0.019(2) 0.017(2) 0.018(2) 0.0048(16) 0.0067(16) 0.0070(17)
C74 0.021(2) 0.020(2) 0.019(2) 0.0032(17) 0.0026(17) 0.0063(18)
C77 0.014(2) 0.030(3) 0.049(3) 0.008(2) 0.005(2) 0.010(2)
Ni1 0.0089(2) 0.0098(2) 0.0116(2) 0.00256(18) 0.00430(18) 0.00399(19)
Ni2 0.0088(2) 0.0107(2) 0.0093(2) 0.00194(17) 0.00340(17) 0.00318(19)
P3 0.0127(5) 0.0100(5) 0.0119(5) 0.0028(4) 0.0054(4) 0.0054(4)
P2 0.0112(4) 0.0124(5) 0.0104(4) 0.0025(4) 0.0043(4) 0.0056(4)
P1 0.0104(4) 0.0112(5) 0.0124(4) 0.0024(4) 0.0056(4) 0.0045(4)
P4 0.0096(4) 0.0123(5) 0.0116(4) 0.0026(4) 0.0039(4) 0.0031(4)
C8 0.0174(19) 0.018(2) 0.0110(18) 0.0047(15) 0.0063(15) 0.0106(17)
C21 0.0116(18) 0.018(2) 0.0098(17) 0.0033(15) 0.0042(14) 0.0054(16)
C2 0.0128(18) 0.0098(17) 0.0145(18) 0.0006(14) 0.0021(14) 0.0065(15)
N1 0.0158(16) 0.0104(16) 0.0146(16) 0.0038(13) 0.0073(13) 0.0071(13)
C33 0.0146(18) 0.018(2) 0.0095(17) 0.0023(15) 0.0049(14) 0.0091(16)
C59 0.0114(18) 0.021(2) 0.023(2) 0.0132(18) 0.0066(16) 0.0037(17)
N3 0.0134(15) 0.0132(16) 0.0112(15) 0.0032(12) 0.0050(12) 0.0060(13)
C39 0.018(2) 0.0123(19) 0.0135(18) 0.0035(15) 0.0065(16) 0.0057(16)
C27 0.0105(17) 0.0152(19) 0.0142(18) 0.0022(15) 0.0039(14) 0.0074(16)
N4 0.0160(16) 0.0108(16) 0.0118(15) 0.0017(13) 0.0061(13) 0.0036(14)
C30 0.0150(19) 0.018(2) 0.021(2) -0.0051(17) 0.0034(17) 0.0040(17)
C41 0.0147(18) 0.017(2) 0.0109(17) 0.0023(15) 0.0038(15) 0.0100(16)
C7 0.019(2) 0.0137(19) 0.0190(19) 0.0049(15) 0.0116(16) 0.0087(16)
C22 0.021(2) 0.021(2) 0.0162(19) 0.0068(16) 0.0105(17) 0.0117(18)
C36 0.028(2) 0.027(2) 0.0098(18) -0.0031(17) 0.0028(17) 0.013(2)
C34 0.0148(19) 0.017(2) 0.0111(17) 0.0028(15) 0.0043(15) 0.0071(16)
C29 0.017(2) 0.014(2) 0.022(2) 0.0023(16) 0.0080(17) 0.0058(17)
C28 0.0149(19) 0.014(2) 0.0181(19) 0.0038(16) 0.0087(16) 0.0069(16)
C15 0.0179(19) 0.018(2) 0.0163(19) 0.0077(15) 0.0097(16) 0.0119(17)
B2 0.011(2) 0.015(2) 0.015(2) 0.0039(17) 0.0039(17) 0.0057(18)
N2 0.0114(15) 0.0138(16) 0.0133(15) 0.0026(13) 0.0051(13) 0.0074(13)
C32 0.0161(19) 0.018(2) 0.0149(19) 0.0020(16) 0.0054(16) 0.0062(17)
C6 0.018(2) 0.016(2) 0.025(2) 0.0038(17) 0.0105(17) 0.0086(17)
C53 0.0163(19) 0.0134(19) 0.0123(18) 0.0024(15) 0.0050(15) 0.0035(16)
C10 0.0135(19) 0.021(2) 0.022(2) 0.0000(18) 0.0079(17) 0.0035(17)
C3 0.018(2) 0.017(2) 0.0175(19) 0.0058(16) 0.0065(16) 0.0079(17)
C1 0.0125(18) 0.0130(19) 0.0162(19) 0.0021(15) 0.0038(15) 0.0065(16)
C60 0.016(2) 0.037(3) 0.032(2) 0.021(2) 0.0136(19) 0.015(2)
C9 0.0116(17) 0.0140(19) 0.0137(18) 0.0053(15) 0.0062(15) 0.0046(15)
C46 0.025(2) 0.023(2) 0.022(2) 0.0122(18) 0.0116(18) 0.0161(19)
C37 0.033(2) 0.030(3) 0.0122(19) 0.0054(18) 0.0085(18) 0.020(2)
C54 0.017(2) 0.016(2) 0.019(2) 0.0053(16) 0.0067(16) 0.0050(17)
B1 0.013(2) 0.0087(19) 0.012(2) 0.0006(16) 0.0038(16) 0.0034(17)
C20 0.020(2) 0.025(2) 0.023(2) 0.0095(18) 0.0095(18) 0.0104(19)
C48 0.029(2) 0.015(2) 0.024(2) 0.0044(17) 0.0083(19) 0.0089(19)
C31 0.017(2) 0.026(2) 0.0128(19) -0.0020(17) 0.0041(16) 0.0083(18)
C64 0.017(2) 0.025(3) 0.036(3) 0.005(2) -0.006(2) 0.000(2)
C42 0.0143(19) 0.017(2) 0.0142(18) 0.0020(15) 0.0044(15) 0.0075(16)
C52 0.019(2) 0.017(2) 0.031(2) 0.0080(18) 0.0134(19) 0.0095(18)
C35 0.023(2) 0.017(2) 0.017(2) 0.0026(16) 0.0078(17) 0.0094(18)
C43 0.0157(19) 0.026(2) 0.019(2) 0.0055(17) 0.0081(16) 0.0092(18)
C55 0.027(2) 0.023(2) 0.024(2) 0.0071(18) 0.0036(19) 0.014(2)
C44 0.022(2) 0.033(3) 0.017(2) 0.0050(18) 0.0063(17) 0.020(2)
C16 0.023(2) 0.022(2) 0.018(2) 0.0037(17) 0.0107(17) 0.0130(19)
C12 0.017(2) 0.030(3) 0.020(2) 0.0092(19) 0.0025(18) -0.0007(19)
C17 0.039(3) 0.037(3) 0.017(2) 0.007(2) 0.011(2) 0.024(2)
C45 0.029(2) 0.026(2) 0.023(2) 0.0095(19) 0.0102(19) 0.021(2)
C25 0.023(2) 0.036(3) 0.041(3) 0.022(2) 0.019(2) 0.011(2)
C23 0.021(2) 0.031(3) 0.019(2) 0.0049(18) 0.0079(17) 0.018(2)
C13 0.014(2) 0.032(3) 0.032(3) 0.012(2) 0.0019(19) 0.009(2)
C5 0.021(2) 0.016(2) 0.033(2) 0.0066(18) 0.0095(19) 0.0125(18)
C47 0.0144(19) 0.0122(19) 0.025(2) 0.0082(16) 0.0081(17) 0.0079(16)
C49 0.030(3) 0.011(2) 0.037(3) -0.0011(19) 0.007(2) 0.0054(19)
C14 0.0140(19) 0.022(2) 0.024(2) 0.0048(18) 0.0056(17) 0.0094(18)
C50 0.020(2) 0.011(2) 0.059(3) 0.003(2) 0.012(2) 0.0033(18)
C24 0.017(2) 0.040(3) 0.032(3) 0.011(2) 0.014(2) 0.011(2)
C61 0.024(3) 0.053(4) 0.064(4) 0.041(3) 0.028(3) 0.025(3)
C62 0.014(2) 0.050(4) 0.088(5) 0.049(4) 0.015(3) 0.014(3)
C38 0.027(2) 0.017(2) 0.0148(19) 0.0040(16) 0.0068(17) 0.0123(18)
C56 0.038(3) 0.022(3) 0.030(3) 0.015(2) 0.010(2) 0.009(2)
C51 0.021(2) 0.025(3) 0.052(3) 0.013(2) 0.024(2) 0.008(2)
C4 0.024(2) 0.017(2) 0.025(2) 0.0109(18) 0.0066(18) 0.0099(19)
C11 0.023(2) 0.024(2) 0.023(2) -0.0047(19) 0.0080(19) 0.0009(19)
C26 0.020(2) 0.025(2) 0.030(2) 0.014(2) 0.0132(19) 0.0101(19)
C57 0.027(2) 0.027(3) 0.038(3) 0.019(2) 0.016(2) 0.005(2)
C19 0.035(3) 0.034(3) 0.035(3) 0.019(2) 0.022(2) 0.015(2)
C58 0.017(2) 0.024(2) 0.029(2) 0.0138(19) 0.0107(18) 0.0070(19)
C18 0.047(3) 0.048(3) 0.028(3) 0.024(2) 0.026(2) 0.030(3)
C40 0.021(2) 0.0112(19) 0.0164(19) 0.0020(15) 0.0085(16) 0.0042(16)
C63 0.018(3) 0.034(3) 0.061(4) 0.018(3) -0.011(3) -0.007(2)

loop_
_atom_type_symbol
_atom_type_description
_atom_type_scat_dispersion_real
_atom_type_scat_dispersion_imag
_atom_type_scat_source
C C 0.0033 0.0016 'International Tables Vol C Tables 4.2.6.8 and 6.1.1.4'
H H 0.0000 0.0000 'International Tables Vol C Tables 4.2.6.8 and 6.1.1.4'
B B 0.0013 0.0007 'International Tables Vol C Tables 4.2.6.8 and 6.1.1.4'
N N 0.0061 0.0033 'International Tables Vol C Tables 4.2.6.8 and 6.1.1.4'
P P 0.1023 0.0942 'International Tables Vol C Tables 4.2.6.8 and 6.1.1.4'
Ni Ni 0.3393 1.1124 'International Tables Vol C Tables 4.2.6.8 and 6.1.1.4'

loop_
_geom_angle_atom_site_label_1
_geom_angle_atom_site_label_2
_geom_angle_atom_site_label_3
_geom_angle
B3 Ni3 P5 83.45(13)
B3 Ni3 P7 169.64(13)
P5 Ni3 P7 106.83(4)
B3 Ni3 Ni4 64.32(12)
P5 Ni3 Ni4 143.59(4)
P7 Ni3 Ni4 105.47(3)
B3 Ni3 B4 91.27(16)
P5 Ni3 B4 114.91(11)
P7 Ni3 B4 83.27(11)
Ni4 Ni3 B4 53.31(11)
B4 Ni4 P6 167.39(13)
B4 Ni4 P8 85.52(13)
P6 Ni4 P8 107.08(4)
B4 Ni4 Ni3 65.74(12)
P6 Ni4 Ni3 102.70(4)
P8 Ni4 Ni3 143.67(4)
B4 Ni4 B3 92.43(16)
P6 Ni4 B3 83.83(12)
P8 Ni4 B3 109.30(11)
Ni3 Ni4 B3 53.69(11)
C91 P6 C85 102.09(18)
C91 P6 C72 106.63(19)
C85 P6 C72 101.57(18)
C91 P6 Ni4 115.73(13)
C85 P6 Ni4 126.87(14)
C72 P6 Ni4 101.65(13)
C111 P7 C105 100.48(18)
C111 P7 C103 105.30(19)
C105 P7 C103 101.25(18)
C111 P7 Ni3 119.03(13)
C105 P7 Ni3 123.62(14)
C103 P7 Ni3 104.65(13)
C123 P8 C117 102.92(19)
C123 P8 C104 104.35(18)
C117 P8 C104 100.87(18)
C123 P8 Ni4 118.99(13)
C117 P8 Ni4 125.14(13)
C104 P8 Ni4 101.12(13)
C79 P5 C73 102.76(19)
C79 P5 C71 102.49(18)
C73 P5 C71 106.03(19)
C79 P5 Ni3 121.19(13)
C73 P5 Ni3 119.86(14)
C71 P5 Ni3 102.31(13)
C90 C85 C86 118.5(4)
C90 C85 P6 119.7(3)
C86 C85 P6 121.4(3)
C66 N6 C72 118.9(3)
C66 N6 B3 110.9(3)
C72 N6 B3 129.7(3)
C116 C111 C112 117.8(4)
C116 C111 P7 125.1(3)
C112 C111 P7 116.9(3)
C124 C123 C128 118.8(4)
C124 C123 P8 124.6(3)
C128 C123 P8 116.6(3)
C102 C97 N7 131.3(4)
C102 C97 C98 120.0(4)
N7 C97 C98 108.7(3)
N7 C103 P7 107.1(3)
N7 C103 H10A 110.3
P7 C103 H10A 110.3
N7 C103 H10B 110.3
P7 C103 H10B 110.3
H10A C103 H10B 108.5
C98 N8 C104 123.6(3)
C98 N8 B4 111.9(3)
C104 N8 B4 123.1(3)
C65 N5 C71 123.0(3)
C65 N5 B3 111.1(3)
C71 N5 B3 123.1(3)
C118 C117 C122 117.9(4)
C118 C117 P8 123.0(3)
C122 C117 P8 119.0(3)
N6 C72 P6 106.0(3)
N6 C72 H72A 110.5
P6 C72 H72A 110.5
N6 C72 H72B 110.5
P6 C72 H72B 110.5
H72A C72 H72B 108.7
N8 C104 P8 103.6(2)
N8 C104 H10C 111.0
P8 C104 H10C 111.0
N8 C104 H10D 111.0
P8 C104 H10D 111.0
H10C C104 H10D 109.0
C66 C67 C68 118.2(4)
C66 C67 H67A 120.9
C68 C67 H67A 120.9
C88 C89 C90 120.0(4)
C88 C89 H89A 120.0
C90 C89 H89A 120.0
C80 C79 C84 118.6(4)
C80 C79 P5 123.9(3)
C84 C79 P5 117.4(3)
C67 C66 N6 130.9(4)
C67 C66 C65 120.8(4)
N6 C66 C65 108.3(3)
C92 C93 C94 120.5(4)
C92 C93 H93A 119.8
C94 C93 H93A 119.8
C96 C91 C92 118.7(4)
C96 C91 P6 123.2(3)
C92 C91 P6 116.8(3)
N5 B3 N6 101.7(3)
N5 B3 Ni3 112.3(3)
N6 B3 Ni3 143.9(3)
N5 B3 Ni4 139.3(3)
N6 B3 Ni4 99.5(3)
Ni3 B3 Ni4 61.99(12)
C68 C69 C70 121.8(4)
C68 C69 H69A 119.1
C70 C69 H69A 119.1
C87 C88 C89 119.9(4)
C87 C88 H88A 120.1
C89 C88 H88A 120.1
C94 C95 C96 120.3(4)
C94 C95 H95A 119.9
C96 C95 H95A 119.9
C93 C92 C91 120.7(4)
C93 C92 H92A 119.6
C91 C92 H92A 119.6
C97 N7 C103 120.1(3)
C97 N7 B4 110.7(3)
C103 N7 B4 129.0(3)
C110 C105 C106 118.7(4)
C110 C105 P7 120.7(3)
C106 C105 P7 120.5(3)
N5 C71 P5 103.6(2)
N5 C71 H71A 111.0
P5 C71 H71A 111.0
N5 C71 H71B 111.0
P5 C71 H71B 111.0
H71A C71 H71B 109.0
C113 C112 C111 121.1(4)
C113 C112 H11A 119.4
C111 C112 H11A 119.4
C120 C119 C118 120.6(5)
C120 C119 H11B 119.7
C118 C119 H11B 119.7
C95 C94 C93 119.3(4)
C95 C94 H94A 120.4
C93 C94 H94A 120.4
C109 C110 C105 120.4(4)
C109 C110 H11C 119.8
C105 C110 H11C 119.8
C74 C73 C78 118.9(4)
C74 C73 P5 123.6(3)
C78 C73 P5 117.4(3)
C99 C98 N8 131.2(4)
C99 C98 C97 121.3(4)
N8 C98 C97 107.5(3)
C126 C125 C124 120.5(4)
C126 C125 H12A 119.7
C124 C125 H12A 119.7
C114 C113 C112 120.0(4)
C114 C113 H11D 120.0
C112 C113 H11D 120.0
N8 B4 N7 101.1(3)
N8 B4 Ni4 111.1(3)
N7 B4 Ni4 143.7(3)
N8 B4 Ni3 142.7(3)
N7 B4 Ni3 102.1(2)
Ni4 B4 Ni3 60.95(12)
C108 C107 C106 119.8(4)
C108 C107 H10E 120.1
C106 C107 H10E 120.1
C126 C127 C128 120.4(4)
C126 C127 H12B 119.8
C128 C127 H12B 119.8
C65 C70 C69 117.5(4)
C65 C70 H70A 121.3
C69 C70 H70A 121.3
C108 C109 C110 120.8(4)
C108 C109 H10F 119.6
C110 C109 H10F 119.6
C115 C116 C111 120.7(4)
C115 C116 H11E 119.7
C111 C116 H11E 119.7
C97 C102 C101 117.9(4)
C97 C102 H10G 121.1
C101 C102 H10G 121.1
C122 C121 C120 119.8(5)
C122 C121 H12C 120.1
C120 C121 H12C 120.1
C125 C126 C127 119.3(4)
C125 C126 H12D 120.3
C127 C126 H12D 120.3
C81 C82 C83 119.6(4)
C81 C82 H82A 120.2
C83 C82 H82A 120.2
C82 C81 C80 120.3(4)
C82 C81 H81A 119.8
C80 C81 H81A 119.8
C127 C128 C123 120.5(4)
C127 C128 H12E 119.8
C123 C128 H12E 119.8
C114 C115 C116 120.6(4)
C114 C115 H11F 119.7
C116 C115 H11F 119.7
C83 C84 C79 119.7(4)
C83 C84 H84A 120.1
C79 C84 H84A 120.1
C76 C75 C74 120.1(5)
C76 C75 H75A 120.0
C74 C75 H75A 120.0
C70 C65 N5 131.2(4)
C70 C65 C66 120.8(4)
N5 C65 C66 108.0(3)
C98 C99 C100 118.6(4)
C98 C99 H99A 120.7
C100 C99 H99A 120.7
C109 C108 C107 119.6(4)
C109 C108 H10H 120.2
C107 C108 H10H 120.2
C88 C87 C86 120.3(4)
C88 C87 H87A 119.9
C86 C87 H87A 119.9
C115 C114 C113 119.8(4)
C115 C114 H11G 120.1
C113 C114 H11G 120.1
C69 C68 C67 120.8(4)
C69 C68 H68A 119.6
C67 C68 H68A 119.6
C91 C96 C95 120.5(4)
C91 C96 H96A 119.8
C95 C96 H96A 119.8
C85 C90 C89 120.8(4)
C85 C90 H90A 119.6
C89 C90 H90A 119.6
C75 C76 C77 120.7(4)
C75 C76 H76A 119.6
C77 C76 H76A 119.6
C119 C118 C117 120.7(4)
C119 C118 H11H 119.6
C117 C118 H11H 119.6
C107 C106 C105 120.7(4)
C107 C106 H10I 119.6
C105 C106 H10I 119.6
C101 C100 C99 120.4(4)
C101 C100 H10J 119.8
C99 C100 H10J 119.8
C123 C124 C125 120.5(4)
C123 C124 H12F 119.8
C125 C124 H12F 119.8
C119 C120 C121 119.6(4)
C119 C120 H12G 120.2
C121 C120 H12G 120.2
C73 C78 C77 120.8(4)
C73 C78 H78A 119.6
C77 C78 H78A 119.6
C82 C83 C84 120.8(4)
C82 C83 H83A 119.6
C84 C83 H83A 119.6
C100 C101 C102 121.6(4)
C100 C101 H10K 119.2
C102 C101 H10K 119.2
C121 C122 C117 121.4(4)
C121 C122 H12H 119.3
C117 C122 H12H 119.3
C87 C86 C85 120.5(4)
C87 C86 H86A 119.7
C85 C86 H86A 119.7
C81 C80 C79 120.9(4)
C81 C80 H80A 119.5
C79 C80 H80A 119.5
C73 C74 C75 120.2(4)
C73 C74 H74A 119.9
C75 C74 H74A 119.9
C76 C77 C78 119.3(5)
C76 C77 H77A 120.4
C78 C77 H77A 120.4
B1 Ni1 P1 84.32(13)
B1 Ni1 P3 167.74(13)
P1 Ni1 P3 107.83(4)
B1 Ni1 Ni2 66.90(12)
P1 Ni1 Ni2 146.59(4)
P3 Ni1 Ni2 101.00(3)
B1 Ni1 B2 91.77(16)
P1 Ni1 B2 115.87(11)
P3 Ni1 B2 81.54(11)
Ni2 Ni1 B2 51.88(11)
B2 Ni2 P4 84.93(13)
B2 Ni2 P2 166.75(13)
P4 Ni2 P2 108.27(4)
B2 Ni2 Ni1 68.00(13)
P4 Ni2 Ni1 146.82(4)
P2 Ni2 Ni1 99.18(3)
B2 Ni2 B1 92.81(16)
P4 Ni2 B1 113.23(11)
P2 Ni2 B1 81.16(11)
Ni1 Ni2 B1 52.44(11)
C47 P3 C39 106.20(19)
C47 P3 C41 100.06(18)
C39 P3 C41 102.16(18)
C47 P3 Ni1 116.82(13)
C39 P3 Ni1 104.06(14)
C41 P3 Ni1 125.46(13)
C21 P2 C27 99.49(18)
C21 P2 C8 106.79(18)
C27 P2 C8 102.36(18)
C21 P2 Ni2 116.23(13)
C27 P2 Ni2 128.11(13)
C8 P2 Ni2 101.72(12)
C9 P1 C15 103.38(18)
C9 P1 C7 104.63(19)
C15 P1 C7 101.80(18)
C9 P1 Ni1 119.11(13)
C15 P1 Ni1 122.34(13)
C7 P1 Ni1 102.89(13)
C59 P4 C53 102.78(19)
C59 P4 C40 105.4(2)
C53 P4 C40 100.16(18)
C59 P4 Ni2 118.68(15)
C53 P4 Ni2 123.88(13)
C40 P4 Ni2 103.05(13)
N2 C8 P2 105.0(3)
N2 C8 H8A 110.7
P2 C8 H8A 110.7
N2 C8 H8B 110.7
P2 C8 H8B 110.7
H8A C8 H8B 108.8
C26 C21 C22 119.2(4)
C26 C21 P2 123.9(3)
C22 C21 P2 115.8(3)
C3 C2 N2 130.8(4)
C3 C2 C1 121.0(4)
N2 C2 C1 108.2(3)
C1 N1 C7 124.1(3)
C1 N1 B1 111.4(3)
C7 N1 B1 122.8(3)
C38 C33 N3 130.5(4)
C38 C33 C34 120.7(4)
N3 C33 C34 108.8(3)
C60 C59 C64 119.3(4)
C60 C59 P4 116.5(3)
C64 C59 P4 124.2(4)
C33 N3 C39 120.2(3)
C33 N3 B2 110.3(3)
C39 N3 B2 129.3(3)
N3 C39 P3 106.4(3)
N3 C39 H39A 110.4
P3 C39 H39A 110.4
N3 C39 H39B 110.4
P3 C39 H39B 110.4
H39A C39 H39B 108.6
C28 C27 C32 118.4(4)
C28 C27 P2 121.2(3)
C32 C27 P2 120.4(3)
C34 N4 C40 123.0(3)
C34 N4 B2 111.2(3)
C40 N4 B2 123.8(3)
C31 C30 C29 120.4(4)
C31 C30 H30A 119.8
C29 C30 H30A 119.8
C46 C41 C42 118.3(4)
C46 C41 P3 121.4(3)
C42 C41 P3 120.2(3)
N1 C7 P1 104.0(2)
N1 C7 H7A 111.0
P1 C7 H7A 111.0
N1 C7 H7B 111.0
P1 C7 H7B 111.0
H7A C7 H7B 109.0
C23 C22 C21 120.9(4)
C23 C22 H22A 119.5
C21 C22 H22A 119.5
C37 C36 C35 121.5(4)
C37 C36 H36A 119.2
C35 C36 H36A 119.2
C35 C34 N4 130.3(4)
C35 C34 C33 121.7(4)
N4 C34 C33 108.0(3)
C30 C29 C28 119.4(4)
C30 C29 H29A 120.3
C28 C29 H29A 120.3
C27 C28 C29 121.2(4)
C27 C28 H28A 119.4
C29 C28 H28A 119.4
C20 C15 C16 118.8(4)
C20 C15 P1 123.2(3)
C16 C15 P1 117.8(3)
N4 B2 N3 101.7(3)
N4 B2 Ni2 112.8(3)
N3 B2 Ni2 143.1(3)
N4 B2 Ni1 143.3(3)
N3 B2 Ni1 99.2(3)
Ni2 B2 Ni1 60.11(12)
C2 N2 C8 119.4(3)
C2 N2 B1 111.1(3)
C8 N2 B1 129.5(3)
C31 C32 C27 120.7(4)
C31 C32 H32A 119.7
C27 C32 H32A 119.7
C5 C6 C1 117.9(4)
C5 C6 H6A 121.0
C1 C6 H6A 121.0
C58 C53 C54 118.2(4)
C58 C53 P4 123.2(3)
C54 C53 P4 118.5(3)
C9 C10 C11 120.4(4)
C9 C10 H10L 119.8
C11 C10 H10L 119.8
C2 C3 C4 118.4(4)
C2 C3 H3A 120.8
C4 C3 H3A 120.8
N1 C1 C6 131.4(4)
N1 C1 C2 108.1(3)
C6 C1 C2 120.4(4)
C61 C60 C59 120.9(5)
C61 C60 H60A 119.5
C59 C60 H60A 119.5
C10 C9 C14 119.0(4)
C10 C9 P1 117.5(3)
C14 C9 P1 123.6(3)
C45 C46 C41 121.1(4)
C45 C46 H46A 119.4
C41 C46 H46A 119.4
C36 C37 C38 121.1(4)
C36 C37 H37A 119.4
C38 C37 H37A 119.4
C55 C54 C53 121.3(4)
C55 C54 H54A 119.3
C53 C54 H54A 119.3
N1 B1 N2 101.1(3)
N1 B1 Ni1 113.3(3)
N2 B1 Ni1 143.9(3)
N1 B1 Ni2 143.4(3)
N2 B1 Ni2 97.6(2)
Ni1 B1 Ni2 60.66(12)
C15 C20 C19 120.3(4)
C15 C20 H20A 119.8
C19 C20 H20A 119.8
C49 C48 C47 120.9(4)
C49 C48 H48A 119.5
C47 C48 H48A 119.5
C30 C31 C32 119.9(4)
C30 C31 H31A 120.1
C32 C31 H31A 120.1
C59 C64 C63 119.2(5)
C59 C64 H64A 120.4
C63 C64 H64A 120.4
C43 C42 C41 120.4(4)
C43 C42 H42A 119.8
C41 C42 H42A 119.8
C51 C52 C47 119.6(4)
C51 C52 H52A 120.2
C47 C52 H52A 120.2
C34 C35 C36 117.3(4)
C34 C35 H35A 121.3
C36 C35 H35A 121.3
C44 C43 C42 120.3(4)
C44 C43 H43A 119.9
C42 C43 H43A 119.9
C54 C55 C56 120.1(4)
C54 C55 H55A 120.0
C56 C55 H55A 120.0
C45 C44 C43 119.9(4)
C45 C44 H44A 120.0
C43 C44 H44A 120.0
C17 C16 C15 120.6(4)
C17 C16 H16A 119.7
C15 C16 H16A 119.7
C11 C12 C13 119.9(4)
C11 C12 H12I 120.0
C13 C12 H12I 120.0
C16 C17 C18 119.9(4)
C16 C17 H17A 120.1
C18 C17 H17A 120.1
C44 C45 C46 119.9(4)
C44 C45 H45A 120.0
C46 C45 H45A 120.0
C26 C25 C24 120.6(5)
C26 C25 H25A 119.7
C24 C25 H25A 119.7
C24 C23 C22 120.0(4)
C24 C23 H23A 120.0
C22 C23 H23A 120.0
C12 C13 C14 120.0(4)
C12 C13 H13A 120.0
C14 C13 H13A 120.0
C6 C5 C4 121.7(4)
C6 C5 H5A 119.2
C4 C5 H5A 119.2
C52 C47 C48 118.9(4)
C52 C47 P3 125.2(3)
C48 C47 P3 115.6(3)
C48 C49 C50 119.7(5)
C48 C49 H49A 120.1
C50 C49 H49A 120.1
C13 C14 C9 120.5(4)
C13 C14 H14A 119.7
C9 C14 H14A 119.7
C51 C50 C49 119.6(4)
C51 C50 H50A 120.2
C49 C50 H50A 120.2
C23 C24 C25 119.6(4)
C23 C24 H24A 120.2
C25 C24 H24A 120.2
C62 C61 C60 120.3(6)
C62 C61 H61A 119.9
C60 C61 H61A 119.9
C61 C62 C63 119.9(5)
C61 C62 H62A 120.1
C63 C62 H62A 120.1
C33 C38 C37 117.6(4)
C33 C38 H38A 121.2
C37 C38 H38A 121.2
C57 C56 C55 119.6(4)
C57 C56 H56A 120.2
C55 C56 H56A 120.2
C50 C51 C52 121.3(5)
C50 C51 H51A 119.4
C52 C51 H51A 119.4
C3 C4 C5 120.5(4)
C3 C4 H4A 119.7
C5 C4 H4A 119.7
C12 C11 C10 120.1(4)
C12 C11 H11I 119.9
C10 C11 H11I 119.9
C21 C26 C25 119.7(4)
C21 C26 H26A 120.1
C25 C26 H26A 120.1
C56 C57 C58 120.2(4)
C56 C57 H57A 119.9
C58 C57 H57A 119.9
C18 C19 C20 120.1(5)
C18 C19 H19A 119.9
C20 C19 H19A 119.9
C53 C58 C57 120.5(4)
C53 C58 H58A 119.8
C57 C58 H58A 119.8
C19 C18 C17 120.2(4)
C19 C18 H18A 119.9
C17 C18 H18A 119.9
N4 C40 P4 103.9(3)
N4 C40 H40A 111.0
P4 C40 H40A 111.0
N4 C40 H40B 111.0
P4 C40 H40B 111.0
H40A C40 H40B 109.0
C62 C63 C64 120.4(5)
C62 C63 H63A 119.8
C64 C63 H63A 119.8

loop_
_geom_bond_atom_site_label_1
_geom_bond_atom_site_label_2
_geom_bond_distance
Ni3 B3 2.049(4)
Ni3 P5 2.1355(11)
Ni3 P7 2.1536(11)
Ni3 Ni4 2.2449(7)
Ni3 B4 2.341(4)
Ni4 B4 2.059(5)
Ni4 P6 2.1531(11)
Ni4 P8 2.1563(11)
Ni4 B3 2.292(4)
P6 C91 1.828(4)
P6 C85 1.838(4)
P6 C72 1.846(4)
P7 C111 1.830(4)
P7 C105 1.841(4)
P7 C103 1.841(4)
P8 C123 1.822(4)
P8 C117 1.836(4)
P8 C104 1.842(4)
P5 C79 1.827(4)
P5 C73 1.827(4)
P5 C71 1.861(4)
C85 C90 1.390(6)
C85 C86 1.396(6)
N6 C66 1.391(5)
N6 C72 1.451(5)
N6 B3 1.475(5)
C111 C116 1.394(6)
C111 C112 1.403(6)
C123 C124 1.386(6)
C123 C128 1.387(5)
C97 C102 1.382(6)
C97 N7 1.393(5)
C97 C98 1.415(6)
C103 N7 1.455(5)
C103 H10A 0.9900
C103 H10B 0.9900
N8 C98 1.383(5)
N8 C104 1.446(5)
N8 B4 1.475(5)
N5 C65 1.396(5)
N5 C71 1.443(5)
N5 B3 1.468(5)
C117 C118 1.390(6)
C117 C122 1.394(6)
C72 H72A 0.9900
C72 H72B 0.9900
C104 H10C 0.9900
C104 H10D 0.9900
C67 C66 1.381(6)
C67 C68 1.391(6)
C67 H67A 0.9500
C89 C88 1.383(6)
C89 C90 1.393(6)
C89 H89A 0.9500
C79 C80 1.391(6)
C79 C84 1.401(6)
C66 C65 1.413(6)
C93 C92 1.387(6)
C93 C94 1.392(6)
C93 H93A 0.9500
C91 C96 1.396(6)
C91 C92 1.396(5)
C69 C68 1.382(7)
C69 C70 1.394(6)
C69 H69A 0.9500
C88 C87 1.380(6)
C88 H88A 0.9500
C95 C94 1.389(6)
C95 C96 1.397(6)
C95 H95A 0.9500
C92 H92A 0.9500
N7 B4 1.474(5)
C105 C110 1.383(5)
C105 C106 1.400(6)
C71 H71A 0.9900
C71 H71B 0.9900
C112 C113 1.384(6)
C112 H11A 0.9500
C119 C120 1.372(7)
C119 C118 1.389(6)
C119 H11B 0.9500
C94 H94A 0.9500
C110 C109 1.383(5)
C110 H11C 0.9500
C73 C74 1.388(6)
C73 C78 1.390(6)
C98 C99 1.377(5)
C125 C126 1.378(7)
C125 C124 1.387(6)
C125 H12A 0.9500
C113 C114 1.381(7)
C113 H11D 0.9500
C107 C108 1.384(6)
C107 C106 1.386(6)
C107 H10E 0.9500
C127 C126 1.381(6)
C127 C128 1.386(6)
C127 H12B 0.9500
C70 C65 1.386(5)
C70 H70A 0.9500
C109 C108 1.380(6)
C109 H10F 0.9500
C116 C115 1.387(6)
C116 H11E 0.9500
C102 C101 1.408(6)
C102 H10G 0.9500
C121 C122 1.383(6)
C121 C120 1.387(7)
C121 H12C 0.9500
C126 H12D 0.9500
C82 C81 1.375(7)
C82 C83 1.380(7)
C82 H82A 0.9500
C81 C80 1.386(6)
C81 H81A 0.9500
C128 H12E 0.9500
C115 C114 1.376(7)
C115 H11F 0.9500
C84 C83 1.393(6)
C84 H84A 0.9500
C75 C76 1.373(8)
C75 C74 1.399(6)
C75 H75A 0.9500
C99 C100 1.391(6)
C99 H99A 0.9500
C108 H10H 0.9500
C87 C86 1.391(6)
C87 H87A 0.9500
C114 H11G 0.9500
C68 H68A 0.9500
C96 H96A 0.9500
C90 H90A 0.9500
C76 C77 1.376(7)
C76 H76A 0.9500
C118 H11H 0.9500
C106 H10I 0.9500
C100 C101 1.379(6)
C100 H10J 0.9500
C124 H12F 0.9500
C120 H12G 0.9500
C78 C77 1.401(6)
C78 H78A 0.9500
C83 H83A 0.9500
C101 H10K 0.9500
C122 H12H 0.9500
C86 H86A 0.9500
C80 H80A 0.9500
C74 H74A 0.9500
C77 H77A 0.9500
Ni1 B1 2.036(4)
Ni1 P1 2.1379(10)
Ni1 P3 2.1546(11)
Ni1 Ni2 2.2393(7)
Ni1 B2 2.395(4)
Ni2 B2 2.032(4)
Ni2 P4 2.1478(11)
Ni2 P2 2.1497(10)
Ni2 B1 2.363(4)
P3 C47 1.830(4)
P3 C39 1.835(4)
P3 C41 1.846(4)
P2 C21 1.822(4)
P2 C27 1.837(4)
P2 C8 1.843(4)
P1 C9 1.830(4)
P1 C15 1.836(4)
P1 C7 1.859(4)
P4 C59 1.830(4)
P4 C53 1.842(4)
P4 C40 1.850(4)
C8 N2 1.452(5)
C8 H8A 0.9900
C8 H8B 0.9900
C21 C26 1.385(6)
C21 C22 1.396(6)
C2 C3 1.384(6)
C2 N2 1.387(5)
C2 C1 1.410(5)
N1 C1 1.386(5)
N1 C7 1.448(5)
N1 B1 1.469(5)
C33 C38 1.387(5)
C33 N3 1.394(5)
C33 C34 1.404(6)
C59 C60 1.384(7)
C59 C64 1.393(6)
N3 C39 1.456(5)
N3 B2 1.477(5)
C39 H39A 0.9900
C39 H39B 0.9900
C27 C28 1.381(5)
C27 C32 1.401(5)
N4 C34 1.393(5)
N4 C40 1.449(5)
N4 B2 1.468(5)
C30 C31 1.378(6)
C30 C29 1.382(6)
C30 H30A 0.9500
C41 C46 1.393(6)
C41 C42 1.394(6)
C7 H7A 0.9900
C7 H7B 0.9900
C22 C23 1.379(6)
C22 H22A 0.9500
C36 C37 1.386(6)
C36 C35 1.395(6)
C36 H36A 0.9500
C34 C35 1.384(5)
C29 C28 1.394(5)
C29 H29A 0.9500
C28 H28A 0.9500
C15 C20 1.391(6)
C15 C16 1.400(6)
N2 B1 1.477(5)
C32 C31 1.385(6)
C32 H32A 0.9500
C6 C5 1.390(6)
C6 C1 1.391(5)
C6 H6A 0.9500
C53 C58 1.387(6)
C53 C54 1.392(6)
C10 C9 1.384(6)
C10 C11 1.401(6)
C10 H10L 0.9500
C3 C4 1.390(6)
C3 H3A 0.9500
C60 C61 1.382(6)
C60 H60A 0.9500
C9 C14 1.395(5)
C46 C45 1.385(6)
C46 H46A 0.9500
C37 C38 1.401(6)
C37 H37A 0.9500
C54 C55 1.379(6)
C54 H54A 0.9500
C20 C19 1.406(6)
C20 H20A 0.9500
C48 C49 1.374(6)
C48 C47 1.399(6)
C48 H48A 0.9500
C31 H31A 0.9500
C64 C63 1.405(8)
C64 H64A 0.9500
C42 C43 1.390(6)
C42 H42A 0.9500
C52 C51 1.390(6)
C52 C47 1.395(6)
C52 H52A 0.9500
C35 H35A 0.9500
C43 C44 1.383(6)
C43 H43A 0.9500
C55 C56 1.381(7)
C55 H55A 0.9500
C44 C45 1.378(6)
C44 H44A 0.9500
C16 C17 1.389(6)
C16 H16A 0.9500
C12 C11 1.377(7)
C12 C13 1.387(7)
C12 H12I 0.9500
C17 C18 1.393(7)
C17 H17A 0.9500
C45 H45A 0.9500
C25 C26 1.388(6)
C25 C24 1.395(7)
C25 H25A 0.9500
C23 C24 1.378(7)
C23 H23A 0.9500
C13 C14 1.392(6)
C13 H13A 0.9500
C5 C4 1.392(6)
C5 H5A 0.9500
C49 C50 1.401(7)
C49 H49A 0.9500
C14 H14A 0.9500
C50 C51 1.366(7)
C50 H50A 0.9500
C24 H24A 0.9500
C61 C62 1.370(9)
C61 H61A 0.9500
C62 C63 1.383(10)
C62 H62A 0.9500
C38 H38A 0.9500
C56 C57 1.378(7)
C56 H56A 0.9500
C51 H51A 0.9500
C4 H4A 0.9500
C11 H11I 0.9500
C26 H26A 0.9500
C57 C58 1.397(6)
C57 H57A 0.9500
C19 C18 1.371(7)
C19 H19A 0.9500
C58 H58A 0.9500
C18 H18A 0.9500
C40 H40A 0.9900
C40 H40B 0.9900
C63 H63A 0.9500

loop_
_geom_torsion_atom_site_label_1
_geom_torsion_atom_site_label_2
_geom_torsion_atom_site_label_3
_geom_torsion_atom_site_label_4
_geom_torsion
C91 P6 C85 C90 144.7(3)
C72 P6 C85 C90 -105.3(3)
Ni4 P6 C85 C90 9.0(4)
C91 P6 C85 C86 -41.3(4)
C72 P6 C85 C86 68.7(4)
Ni4 P6 C85 C86 -177.0(3)
C105 P7 C111 C116 127.1(4)
C103 P7 C111 C116 22.2(4)
Ni3 P7 C111 C116 -94.6(3)
C105 P7 C111 C112 -58.0(3)
C103 P7 C111 C112 -162.8(3)
Ni3 P7 C111 C112 80.3(3)
C117 P8 C123 C124 82.4(4)
C104 P8 C123 C124 -22.5(4)
Ni4 P8 C123 C124 -134.2(4)
C117 P8 C123 C128 -97.7(3)
C104 P8 C123 C128 157.4(3)
Ni4 P8 C123 C128 45.7(4)
C111 P7 C103 N7 -154.7(3)
C105 P7 C103 N7 101.0(3)
Ni3 P7 C103 N7 -28.5(3)
C123 P8 C117 C118 19.1(4)
C104 P8 C117 C118 126.7(4)
Ni4 P8 C117 C118 -121.2(3)
C123 P8 C117 C122 -164.3(3)
C104 P8 C117 C122 -56.7(4)
Ni4 P8 C117 C122 55.4(4)
C66 N6 C72 P6 170.9(3)
B3 N6 C72 P6 0.2(5)
C91 P6 C72 N6 -152.7(3)
C85 P6 C72 N6 100.7(3)
Ni4 P6 C72 N6 -31.1(3)
C98 N8 C104 P8 133.4(3)
B4 N8 C104 P8 -32.0(4)
C123 P8 C104 N8 -84.8(3)
C117 P8 C104 N8 168.7(2)
Ni4 P8 C104 N8 39.2(3)
C73 P5 C79 C80 14.5(4)
C71 P5 C79 C80 124.4(3)
Ni3 P5 C79 C80 -122.7(3)
C73 P5 C79 C84 -169.9(3)
C71 P5 C79 C84 -60.0(3)
Ni3 P5 C79 C84 52.9(4)
C68 C67 C66 N6 179.6(4)
C68 C67 C66 C65 0.4(6)
C72 N6 C66 C67 7.1(6)
B3 N6 C66 C67 179.4(4)
C72 N6 C66 C65 -173.6(3)
B3 N6 C66 C65 -1.3(4)
C85 P6 C91 C96 135.3(3)
C72 P6 C91 C96 29.2(4)
Ni4 P6 C91 C96 -83.0(3)
C85 P6 C91 C92 -58.0(3)
C72 P6 C91 C92 -164.1(3)
Ni4 P6 C91 C92 83.7(3)
C65 N5 B3 N6 -2.6(4)
C71 N5 B3 N6 158.6(3)
C65 N5 B3 Ni3 -170.2(3)
C71 N5 B3 Ni3 -9.0(5)
C65 N5 B3 Ni4 117.4(4)
C71 N5 B3 Ni4 -81.4(5)
C66 N6 B3 N5 2.3(4)
C72 N6 B3 N5 173.6(3)
C66 N6 B3 Ni3 162.6(4)
C72 N6 B3 Ni3 -26.1(7)
C66 N6 B3 Ni4 -142.7(3)
C72 N6 B3 Ni4 28.5(4)
C90 C89 C88 C87 0.7(7)
C94 C93 C92 C91 0.0(6)
C96 C91 C92 C93 1.7(6)
P6 C91 C92 C93 -165.6(3)
C102 C97 N7 C103 4.4(7)
C98 C97 N7 C103 -175.3(3)
C102 C97 N7 B4 179.7(4)
C98 C97 N7 B4 -0.1(4)
P7 C103 N7 C97 176.7(3)
P7 C103 N7 B4 2.4(5)
C111 P7 C105 C110 149.0(3)
C103 P7 C105 C110 -102.9(3)
Ni3 P7 C105 C110 13.3(4)
C111 P7 C105 C106 -34.9(4)
C103 P7 C105 C106 73.2(3)
Ni3 P7 C105 C106 -170.6(3)
C65 N5 C71 P5 139.9(3)
B3 N5 C71 P5 -19.0(4)
C79 P5 C71 N5 162.2(3)
C73 P5 C71 N5 -90.4(3)
Ni3 P5 C71 N5 36.0(3)
C116 C111 C112 C113 -0.2(6)
P7 C111 C112 C113 -175.5(3)
C96 C95 C94 C93 1.6(6)
C92 C93 C94 C95 -1.6(6)
C106 C105 C110 C109 1.0(6)
P7 C105 C110 C109 177.2(3)
C79 P5 C73 C74 63.7(4)
C71 P5 C73 C74 -43.5(4)
Ni3 P5 C73 C74 -158.4(3)
C79 P5 C73 C78 -111.9(4)
C71 P5 C73 C78 140.9(3)
Ni3 P5 C73 C78 26.1(4)
C104 N8 C98 C99 9.5(6)
B4 N8 C98 C99 176.4(4)
C104 N8 C98 C97 -170.1(3)
B4 N8 C98 C97 -3.2(4)
C102 C97 C98 C99 2.6(6)
N7 C97 C98 C99 -177.6(3)
C102 C97 C98 N8 -177.8(4)
N7 C97 C98 N8 2.0(4)
C111 C112 C113 C114 -0.9(7)
C98 N8 B4 N7 3.0(4)
C104 N8 B4 N7 169.9(3)
C98 N8 B4 Ni4 -160.0(3)
C104 N8 B4 Ni4 7.0(4)
C98 N8 B4 Ni3 130.6(4)
C104 N8 B4 Ni3 -62.4(6)
C97 N7 B4 N8 -1.7(4)
C103 N7 B4 N8 173.0(4)
C97 N7 B4 Ni4 150.8(4)
C103 N7 B4 Ni4 -34.5(7)
C97 N7 B4 Ni3 -152.3(3)
C103 N7 B4 Ni3 22.4(5)
C68 C69 C70 C65 -0.6(6)
C105 C110 C109 C108 -0.3(6)
C112 C111 C116 C115 0.9(6)
P7 C111 C116 C115 175.8(3)
N7 C97 C102 C101 177.8(4)
C98 C97 C102 C101 -2.5(7)
C124 C125 C126 C127 0.0(7)
C128 C127 C126 C125 -1.5(7)
C83 C82 C81 C80 -0.1(7)
C126 C127 C128 C123 1.9(7)
C124 C123 C128 C127 -0.8(7)
P8 C123 C128 C127 179.3(4)
C111 C116 C115 C114 -0.5(6)
C80 C79 C84 C83 -1.0(6)
P5 C79 C84 C83 -176.8(3)
C69 C70 C65 N5 -179.1(4)
C69 C70 C65 C66 1.8(6)
C71 N5 C65 C70 21.6(6)
B3 N5 C65 C70 -177.2(4)
C71 N5 C65 C66 -159.3(3)
B3 N5 C65 C66 1.9(4)
C67 C66 C65 C70 -1.8(6)
N6 C66 C65 C70 178.9(3)
C67 C66 C65 N5 179.0(3)
N6 C66 C65 N5 -0.4(4)
N8 C98 C99 C100 179.8(4)
C97 C98 C99 C100 -0.7(6)
C110 C109 C108 C107 -0.3(6)
C106 C107 C108 C109 0.2(6)
C89 C88 C87 C86 -0.3(7)
C116 C115 C114 C113 -0.5(7)
C112 C113 C114 C115 1.2(7)
C70 C69 C68 C67 -0.7(7)
C66 C67 C68 C69 0.8(6)
C92 C91 C96 C95 -1.7(6)
P6 C91 C96 C95 164.8(3)
C94 C95 C96 C91 0.0(6)
C86 C85 C90 C89 -0.6(6)
P6 C85 C90 C89 173.5(3)
C88 C89 C90 C85 -0.2(7)
C74 C75 C76 C77 -0.4(7)
C120 C119 C118 C117 1.1(7)
C122 C117 C118 C119 -1.4(6)
P8 C117 C118 C119 175.2(3)
C108 C107 C106 C105 0.5(6)
C110 C105 C106 C107 -1.1(6)
P7 C105 C106 C107 -177.3(3)
C98 C99 C100 C101 -1.2(7)
C128 C123 C124 C125 -0.7(7)
P8 C123 C124 C125 179.2(4)
C126 C125 C124 C123 1.1(8)
C118 C119 C120 C121 0.2(8)
C122 C121 C120 C119 -1.1(8)
C74 C73 C78 C77 1.0(7)
P5 C73 C78 C77 176.8(4)
C81 C82 C83 C84 -0.8(7)
C79 C84 C83 C82 1.3(7)
C99 C100 C101 C102 1.3(8)
C97 C102 C101 C100 0.6(8)
C120 C121 C122 C117 0.7(7)
C118 C117 C122 C121 0.5(6)
P8 C117 C122 C121 -176.2(4)
C88 C87 C86 C85 -0.5(7)
C90 C85 C86 C87 1.0(6)
P6 C85 C86 C87 -173.0(3)
C82 C81 C80 C79 0.5(7)
C84 C79 C80 C81 0.1(6)
P5 C79 C80 C81 175.6(3)
C78 C73 C74 C75 -2.0(7)
P5 C73 C74 C75 -177.5(3)
C76 C75 C74 C73 1.7(7)
C75 C76 C77 C78 -0.6(8)
C73 C78 C77 C76 0.3(8)
C21 P2 C8 N2 158.5(2)
C27 P2 C8 N2 -97.5(3)
Ni2 P2 C8 N2 36.2(3)
C27 P2 C21 C26 -136.6(4)
C8 P2 C21 C26 -30.5(4)
Ni2 P2 C21 C26 82.1(4)
C27 P2 C21 C22 55.1(3)
C8 P2 C21 C22 161.2(3)
Ni2 P2 C21 C22 -86.1(3)
C53 P4 C59 C60 103.5(3)
C40 P4 C59 C60 -152.0(3)
Ni2 P4 C59 C60 -37.3(4)
C53 P4 C59 C64 -75.0(4)
C40 P4 C59 C64 29.5(4)
Ni2 P4 C59 C64 144.2(4)
C38 C33 N3 C39 -1.2(6)
C34 C33 N3 C39 178.8(3)
C38 C33 N3 B2 -178.5(4)
C34 C33 N3 B2 1.5(4)
C33 N3 C39 P3 -176.2(3)
B2 N3 C39 P3 0.5(5)
C47 P3 C39 N3 156.0(3)
C41 P3 C39 N3 -99.6(3)
Ni1 P3 C39 N3 32.1(3)
C21 P2 C27 C28 -137.4(3)
C8 P2 C27 C28 112.9(3)
Ni2 P2 C27 C28 -2.9(4)
C21 P2 C27 C32 44.0(3)
C8 P2 C27 C32 -65.7(3)
Ni2 P2 C27 C32 178.5(2)
C47 P3 C41 C46 31.2(4)
C39 P3 C41 C46 -78.0(4)
Ni1 P3 C41 C46 164.7(3)
C47 P3 C41 C42 -151.6(3)
C39 P3 C41 C42 99.2(3)
Ni1 P3 C41 C42 -18.1(4)
C1 N1 C7 P1 -143.9(3)
B1 N1 C7 P1 20.4(4)
C9 P1 C7 N1 91.2(3)
C15 P1 C7 N1 -161.4(3)
Ni1 P1 C7 N1 -33.9(3)
C26 C21 C22 C23 2.2(6)
P2 C21 C22 C23 171.0(3)
C40 N4 C34 C35 -15.6(6)
B2 N4 C34 C35 179.7(4)
C40 N4 C34 C33 164.9(3)
B2 N4 C34 C33 0.3(4)
C38 C33 C34 C35 -0.6(6)
N3 C33 C34 C35 179.4(4)
C38 C33 C34 N4 178.9(4)
N3 C33 C34 N4 -1.1(4)
C31 C30 C29 C28 1.4(6)
C32 C27 C28 C29 0.0(6)
P2 C27 C28 C29 -178.7(3)
C30 C29 C28 C27 -0.6(6)
C9 P1 C15 C20 -12.0(4)
C7 P1 C15 C20 -120.3(4)
Ni1 P1 C15 C20 126.0(3)
C9 P1 C15 C16 172.0(3)
C7 P1 C15 C16 63.7(3)
Ni1 P1 C15 C16 -50.0(4)
C34 N4 B2 N3 0.6(4)
C40 N4 B2 N3 -163.9(3)
C34 N4 B2 Ni2 167.2(3)
C40 N4 B2 Ni2 2.7(5)
C34 N4 B2 Ni1 -122.7(5)
C40 N4 B2 Ni1 72.8(6)
C33 N3 B2 N4 -1.3(4)
C39 N3 B2 N4 -178.3(3)
C33 N3 B2 Ni2 -160.4(4)
C39 N3 B2 Ni2 22.6(7)
C33 N3 B2 Ni1 148.3(3)
C39 N3 B2 Ni1 -28.7(4)
C3 C2 N2 C8 0.4(6)
C1 C2 N2 C8 -179.9(3)
C3 C2 N2 B1 -177.1(4)
C1 C2 N2 B1 2.6(4)
P2 C8 N2 C2 -177.5(3)
P2 C8 N2 B1 -0.5(5)
C28 C27 C32 C31 0.0(6)
P2 C27 C32 C31 178.6(3)
C59 P4 C53 C58 -14.8(4)
C40 P4 C53 C58 -123.3(4)
Ni2 P4 C53 C58 123.4(3)
C59 P4 C53 C54 168.1(3)
C40 P4 C53 C54 59.6(3)
Ni2 P4 C53 C54 -53.7(4)
N2 C2 C3 C4 179.4(4)
C1 C2 C3 C4 -0.2(6)
C7 N1 C1 C6 -16.3(7)
B1 N1 C1 C6 177.9(4)
C7 N1 C1 C2 165.4(3)
B1 N1 C1 C2 -0.5(4)
C5 C6 C1 N1 -178.0(4)
C5 C6 C1 C2 0.2(6)
C3 C2 C1 N1 178.4(4)
N2 C2 C1 N1 -1.3(4)
C3 C2 C1 C6 -0.1(6)
N2 C2 C1 C6 -179.8(4)
C64 C59 C60 C61 -0.4(7)
P4 C59 C60 C61 -178.9(4)
C11 C10 C9 C14 -1.0(6)
C11 C10 C9 P1 178.7(4)
C15 P1 C9 C10 108.9(3)
C7 P1 C9 C10 -144.8(3)
Ni1 P1 C9 C10 -30.7(4)
C15 P1 C9 C14 -71.4(4)
C7 P1 C9 C14 34.8(4)
Ni1 P1 C9 C14 149.0(3)
C42 C41 C46 C45 2.1(6)
P3 C41 C46 C45 179.3(3)
C35 C36 C37 C38 -0.7(7)
C58 C53 C54 C55 -0.3(6)
P4 C53 C54 C55 177.0(3)
C1 N1 B1 N2 1.9(4)
C7 N1 B1 N2 -164.2(3)
C1 N1 B1 Ni1 170.8(3)
C7 N1 B1 Ni1 4.7(5)
C1 N1 B1 Ni2 -117.5(5)
C7 N1 B1 Ni2 76.4(6)
C2 N2 B1 N1 -2.7(4)
C8 N2 B1 N1 -179.9(3)
C2 N2 B1 Ni1 -165.3(4)
C8 N2 B1 Ni1 17.5(7)
C2 N2 B1 Ni2 145.8(3)
C8 N2 B1 Ni2 -31.5(4)
C16 C15 C20 C19 -0.8(6)
P1 C15 C20 C19 -176.8(4)
C29 C30 C31 C32 -1.4(6)
C27 C32 C31 C30 0.8(6)
C60 C59 C64 C63 0.7(7)
P4 C59 C64 C63 179.2(4)
C46 C41 C42 C43 -1.3(6)
P3 C41 C42 C43 -178.6(3)
N4 C34 C35 C36 -179.8(4)
C33 C34 C35 C36 -0.4(6)
C37 C36 C35 C34 1.0(6)
C41 C42 C43 C44 -0.3(6)
C53 C54 C55 C56 0.4(7)
C42 C43 C44 C45 1.2(6)
C20 C15 C16 C17 0.9(6)
P1 C15 C16 C17 177.1(3)
C15 C16 C17 C18 -0.5(7)
C43 C44 C45 C46 -0.4(7)
C41 C46 C45 C44 -1.2(7)
C21 C22 C23 C24 -0.5(6)
C11 C12 C13 C14 -0.6(7)
C1 C6 C5 C4 0.1(6)
C51 C52 C47 C48 -0.7(6)
C51 C52 C47 P3 -174.2(3)
C49 C48 C47 C52 -0.1(6)
C49 C48 C47 P3 174.0(4)
C39 P3 C47 C52 -22.0(4)
C41 P3 C47 C52 -127.9(4)
Ni1 P3 C47 C52 93.5(4)
C39 P3 C47 C48 164.3(3)
C41 P3 C47 C48 58.4(3)
Ni1 P3 C47 C48 -80.2(3)
C47 C48 C49 C50 1.9(7)
C12 C13 C14 C9 -0.1(7)
C10 C9 C14 C13 0.9(6)
P1 C9 C14 C13 -178.8(3)
C48 C49 C50 C51 -2.9(7)
C22 C23 C24 C25 -1.2(7)
C26 C25 C24 C23 1.3(7)
C59 C60 C61 C62 0.2(7)
C60 C61 C62 C63 -0.4(8)
N3 C33 C38 C37 -179.0(4)
C34 C33 C38 C37 0.9(6)
C36 C37 C38 C33 -0.2(6)
C54 C55 C56 C57 -0.8(7)
C49 C50 C51 C52 2.1(8)
C47 C52 C51 C50 -0.4(7)
C2 C3 C4 C5 0.5(6)
C6 C5 C4 C3 -0.5(7)
C13 C12 C11 C10 0.4(7)
C9 C10 C11 C12 0.4(7)
C22 C21 C26 C25 -2.0(6)
P2 C21 C26 C25 -169.9(4)
C24 C25 C26 C21 0.3(7)
C55 C56 C57 C58 1.2(8)
C15 C20 C19 C18 0.3(7)
C54 C53 C58 C57 0.6(6)
P4 C53 C58 C57 -176.5(4)
C56 C57 C58 C53 -1.1(8)
C20 C19 C18 C17 0.1(8)
C16 C17 C18 C19 0.0(7)
C34 N4 C40 P4 -141.7(3)
B2 N4 C40 P4 21.0(4)
C59 P4 C40 N4 92.5(3)
C53 P4 C40 N4 -161.1(3)
Ni2 P4 C40 N4 -32.6(3)
C61 C62 C63 C64 0.7(9)
C59 C64 C63 C62 -0.9(8)
